data_7129003
loop_
_publ_author_name
'Lauzon, Samuel'
'Ollevier, Thierry'

_publ_section_title
;
 2,2'-Bipyridine-\a,\a'-trifluoromethyl-diol ligand: synthesis and
 application in the asymmetric Et<sub>2</sub>Zn alkylation of aldehydes.
;
_journal_issue 84
_journal_name_full 'Chemical communications (Cambridge, England)'
_journal_page_first 11025
_journal_page_last 11028
_journal_paper_doi 10.1039/d1cc04556c
_journal_volume 57
_journal_year 2021
_chemical_absolute_configuration ad
_chemical_formula_moiety
;
C14 H14 F6 N2 O4 Zn, 2(C F3 O3 S), 0.04(H2 O)
;
_chemical_formula_sum 'C16 H14.08 F12 N2 O10.04 S2 Zn'
_chemical_formula_weight 752.50
_space_group_crystal_system monoclinic
_space_group_IT_number 4
_space_group_name_Hall 'P 2yb'
_space_group_name_H-M_alt 'P 1 21 1'
_atom_sites_solution_hydrogens mixed
_atom_sites_solution_primary dual
_audit_block_doi 10.5517/ccdc.csd.cc28h4pm
_audit_creation_date 2021-07-20
_audit_creation_method
;
FinalCif V85 by Daniel Kratzert, Freiburg 2021,
https://github.com/dkratzert/FinalCif
;
_audit_update_record
;
2021-07-28 deposited with the CCDC.	2021-09-23 downloaded from the CCDC.
;
_cell_angle_alpha 90
_cell_angle_beta 93.993(1)
_cell_angle_gamma 90
_cell_formula_units_Z 8
_cell_length_a 17.4342(4)
_cell_length_b 12.8734(3)
_cell_length_c 23.1114(6)
_cell_measurement_reflns_used 9900
_cell_measurement_temperature 100
_cell_measurement_theta_max 71.877
_cell_measurement_theta_min 2.541
_cell_volume 5174.5(2)
_computing_cell_refinement
;
SAINT (2020) V8.40B; Integration Software for Single Crystal Data.
Bruker AXS Inc., Madison, WI 53719-1173.
;
_computing_data_collection
;
APEX 3 (2019) Bruker AXS Inc., Madison, WI 53719-1173.
;
_computing_data_reduction
;
SAINT (2020) V8.40B; Integration Software for Single Crystal Data.
Bruker AXS Inc., Madison, WI 53719-1173.
;
_computing_molecular_graphics 'Olex2 1.3 (Dolomanov et al., 2009)'
_computing_publication_material 'Olex2 1.3 (Dolomanov et al., 2009)'
_computing_structure_refinement 'XL  (Sheldrick, 2008)'
_computing_structure_solution 'SHELXT 2018/2 (Sheldrick, 2018)'
_diffrn_ambient_temperature 100
_diffrn_detector 'CCD area detector'
_diffrn_detector_area_resol_mean 8.3
_diffrn_detector_type 'Bruker APEX2 CCD'
_diffrn_measured_fraction_theta_full 1.000
_diffrn_measured_fraction_theta_max 0.993
_diffrn_measurement_device 'three-circle diffractometer'
_diffrn_measurement_device_type 'Bruker Smart APEX'
_diffrn_measurement_method '\w scans'
_diffrn_radiation_collimation 'Focusing mirrors'
_diffrn_radiation_monochromator 'Quazar MX Mirror Optics'
_diffrn_radiation_probe x-ray
_diffrn_radiation_type 'Cu K\a'
_diffrn_radiation_wavelength 1.54178
_diffrn_reflns_av_R_equivalents 0.0646
_diffrn_reflns_av_unetI/netI 0.0500
_diffrn_reflns_Laue_measured_fraction_full 1.000
_diffrn_reflns_Laue_measured_fraction_max 0.993
_diffrn_reflns_limit_h_max 21
_diffrn_reflns_limit_h_min -21
_diffrn_reflns_limit_k_max 15
_diffrn_reflns_limit_k_min -15
_diffrn_reflns_limit_l_max 28
_diffrn_reflns_limit_l_min -28
_diffrn_reflns_number 88969
_diffrn_reflns_point_group_measured_fraction_full 0.991
_diffrn_reflns_point_group_measured_fraction_max 0.979
_diffrn_reflns_theta_full 67.679
_diffrn_reflns_theta_max 72.225
_diffrn_reflns_theta_min 1.916
_diffrn_source 'Microfocus Source'
_diffrn_source_current 0.65
_diffrn_source_power 0.02912
_diffrn_source_target Cu
_diffrn_source_type 'Incoatec I\mS High Brilliance Microsource'
_diffrn_source_voltage 44.8
_exptl_absorpt_coefficient_mu 4.182
_exptl_absorpt_correction_T_max 0.3239
_exptl_absorpt_correction_T_min 0.1964
_exptl_absorpt_correction_type multi-scan
_exptl_absorpt_process_details
;
SADABS-2016/2 (Bruker,2016/2) was used for absorption correction.
wR2(int) was 0.1751 before and 0.0750 after correction.
The Ratio of minimum to maximum transmission is 0.6064.
The \l/2 correction factor is Not present.
;
_exptl_crystal_colour 'clear light colourless'
_exptl_crystal_colour_lustre clear
_exptl_crystal_colour_modifier light
_exptl_crystal_colour_primary colourless
_exptl_crystal_density_diffrn 1.932
_exptl_crystal_description Plate
_exptl_crystal_F_000 2995
_exptl_crystal_recrystallization_method
;
crystallized by diffusion of Et2O in a MeCN solution
;
_exptl_crystal_size_max 0.09
_exptl_crystal_size_mid 0.07
_exptl_crystal_size_min 0.02
_refine_diff_density_max 0.357
_refine_diff_density_min -0.385
_refine_diff_density_rms 0.060
_refine_ls_abs_structure_details
;
 Flack x determined using 6773 quotients [(I+)-(I-)]/[(I+)+(I-)]
 (Parsons, Flack and Wagner, Acta Cryst. B69 (2013) 249-259).
;
_refine_ls_abs_structure_Flack 0.010(7)
_refine_ls_extinction_method none
_refine_ls_goodness_of_fit_ref 0.992
_refine_ls_hydrogen_treatment mixed
_refine_ls_matrix_type full
_refine_ls_number_parameters 1666
_refine_ls_number_reflns 20014
_refine_ls_number_restraints 432
_refine_ls_restrained_S_all 0.991
_refine_ls_R_factor_all 0.0451
_refine_ls_R_factor_gt 0.0350
_refine_ls_shift/su_max 0.001
_refine_ls_shift/su_mean 0.000
_refine_ls_structure_factor_coef Fsqd
_refine_ls_weighting_details
;
w=1/[\s^2^(Fo^2^)+(0.0423P)^2^] where P=(Fo^2^+2Fc^2^)/3
;
_refine_ls_weighting_scheme calc
_refine_ls_wR_factor_gt 0.0822
_refine_ls_wR_factor_ref 0.0870
_reflns_Friedel_coverage 0.883
_reflns_Friedel_fraction_full 0.981
_reflns_Friedel_fraction_max 0.964
_reflns_number_gt 16960
_reflns_number_total 20014
_reflns_threshold_expression 'I > 2\s(I)'
_cod_data_source_file d1cc04556c2.cif
_cod_data_source_block olev84
_cod_depositor_comments
;
The following automatic conversions were performed:

data item '_diffrn_radiation_probe' value 'X-ray' was changed to
'x-ray' in accordance with the
/home/data/users/saulius/crontab/automatic-downloads/rss-feeds/RSC/lib/dictionaries/cif_core.dic
dictionary named 'cif_core.dic' version 2.4.2 last updated on
2011-04-26.

Automatic conversion script
Id: cif_fix_values 7556 2019-12-06 15:28:31Z antanas 

 Adding full bibliography for 7129001--7129003.cif.
;
_cod_database_code 7129003
_shelx_space_group_comment
;
The symmetry employed for this shelxl refinement is uniquely defined
by the following loop, which should always be used as a source of
symmetry information in preference to the above space-group names.
They are only intended as comments.
;
_shelx_estimated_absorpt_t_min 0.705
_shelx_estimated_absorpt_t_max 0.921

loop_
_space_group_symop_operation_xyz
'x, y, z'
'-x, y+1/2, -z'

loop_
_atom_site_label
_atom_site_type_symbol
_atom_site_fract_x
_atom_site_fract_y
_atom_site_fract_z
_atom_site_U_iso_or_equiv
_atom_site_adp_type
_atom_site_occupancy
_atom_site_site_symmetry_order
_atom_site_calc_flag
_atom_site_refinement_flags_posn
_atom_site_refinement_flags_adp
_atom_site_refinement_flags_occupancy
_atom_site_disorder_assembly
_atom_site_disorder_group
Zn1B Zn 0.61491(3) 0.24018(5) 0.99908(3) 0.02597(14) Uani 1 1 d D . . . .
F1B F 0.46627(19) 0.2026(3) 0.85211(19) 0.0532(10) Uani 1 1 d . . . . .
F2B F 0.50790(19) 0.0507(3) 0.83349(16) 0.0483(8) Uani 1 1 d . . . . .
F3B F 0.5258(3) 0.1784(4) 0.77561(16) 0.0713(13) Uani 1 1 d . . . . .
F4B F 0.75652(17) 0.3127(3) 1.15352(16) 0.0472(8) Uani 1 1 d . . . . .
F5B F 0.6924(2) 0.4070(3) 1.20963(14) 0.0516(9) Uani 1 1 d . . . . .
F6B F 0.6780(2) 0.2408(3) 1.20816(14) 0.0467(8) Uani 1 1 d . . . . .
O1B O 0.5978(2) 0.1345(3) 0.92137(17) 0.0351(8) Uani 1 1 d D . . . .
H1B H 0.612(4) 0.0690(15) 0.9196(13) 0.053 Uiso 1 1 d D U . . .
O2B O 0.6175(2) 0.2405(3) 1.09660(15) 0.0313(7) Uani 1 1 d . . . . .
O3B O 0.72512(19) 0.1902(3) 1.00682(15) 0.0302(7) Uani 1 1 d . . . . .
H3BA H 0.742548 0.187064 0.973351 0.045 Uiso 1 1 d R U . . .
H3BB H 0.726409 0.127707 1.018873 0.045 Uiso 1 1 d R U . . .
O4B O 0.49846(19) 0.2413(3) 1.00130(16) 0.0318(7) Uani 1 1 d . . . . .
H4BA H 0.479104 0.283187 0.975731 0.048 Uiso 1 1 d R U . . .
H4BB H 0.486224 0.266862 1.033421 0.048 Uiso 1 1 d R U . . .
N1B N 0.6241(2) 0.3312(3) 0.92209(17) 0.0261(8) Uani 1 1 d . . . . .
N2B N 0.6336(2) 0.3956(3) 1.03021(18) 0.0245(8) Uani 1 1 d . . . . .
C1B C 0.6162(3) 0.2924(4) 0.8690(2) 0.0298(10) Uani 1 1 d . . . . .
C2B C 0.6205(3) 0.3544(5) 0.8198(2) 0.0407(13) Uani 1 1 d . . . . .
H2BA H 0.615735 0.325125 0.781951 0.049 Uiso 1 1 calc R U . . .
C3B C 0.6318(4) 0.4599(5) 0.8278(2) 0.0423(13) Uani 1 1 d . . . . .
H3B H 0.634180 0.504238 0.795120 0.051 Uiso 1 1 calc R U . . .
C4B C 0.6398(3) 0.5011(5) 0.8830(2) 0.0353(11) Uani 1 1 d . . . . .
H4B H 0.647916 0.573411 0.889113 0.042 Uiso 1 1 calc R U . . .
C5B C 0.6355(3) 0.4333(4) 0.9294(2) 0.0269(10) Uani 1 1 d . . . . .
C6B C 0.6417(2) 0.4705(4) 0.9905(2) 0.0253(10) Uani 1 1 d . . . . .
C7B C 0.6548(3) 0.5736(4) 1.0059(2) 0.0320(11) Uani 1 1 d . . . . .
H7B H 0.661698 0.624801 0.977091 0.038 Uiso 1 1 calc R U . . .
C8B C 0.6575(3) 0.6000(4) 1.0639(3) 0.0400(13) Uani 1 1 d . . . . .
H8B H 0.665690 0.670136 1.075550 0.048 Uiso 1 1 calc R U . . .
C9B C 0.6482(3) 0.5237(4) 1.1050(2) 0.0349(11) Uani 1 1 d . . . . .
H9B H 0.649772 0.540553 1.145096 0.042 Uiso 1 1 calc R U . . .
C10B C 0.6366(3) 0.4222(4) 1.0865(2) 0.0267(10) Uani 1 1 d . . . . .
C11B C 0.6007(3) 0.1756(5) 0.8654(2) 0.0324(11) Uani 1 1 d D . . . .
H11B H 0.643502 0.141360 0.846016 0.039 Uiso 1 1 calc R U . . .
C12B C 0.5244(3) 0.1517(5) 0.8308(3) 0.0424(13) Uani 1 1 d . . . . .
C13B C 0.6233(3) 0.3339(4) 1.1277(2) 0.0290(10) Uani 1 1 d . . . . .
H13B H 0.573880 0.346320 1.146183 0.035 Uiso 1 1 calc R U . . .
C14B C 0.6880(3) 0.3232(5) 1.1752(2) 0.0372(12) Uani 1 1 d . . . . .
Zn1C Zn 0.38339(3) -0.01255(5) 0.50266(3) 0.02547(14) Uani 1 1 d . . . . .
F1C F 0.24109(17) 0.0500(3) 0.35803(14) 0.0421(8) Uani 1 1 d . . . . .
F2C F 0.3133(2) -0.0236(3) 0.29904(13) 0.0431(8) Uani 1 1 d . . . . .
F3C F 0.2963(2) 0.1421(3) 0.29508(15) 0.0508(9) Uani 1 1 d . . . . .
F4C F 0.52398(18) -0.0492(3) 0.65763(17) 0.0451(8) Uani 1 1 d . . . . .
F5C F 0.4545(2) -0.0820(4) 0.72898(14) 0.0544(10) Uani 1 1 d . . . . .
F6C F 0.48273(18) -0.2035(3) 0.66974(15) 0.0415(7) Uani 1 1 d . . . . .
O1C O 0.3867(2) -0.0152(3) 0.40654(15) 0.0292(7) Uani 1 1 d . . . . .
H1C H 0.408854 -0.059636 0.386972 0.044 Uiso 1 1 calc R U . . .
O2C O 0.3985(2) -0.1185(3) 0.57941(16) 0.0322(8) Uani 1 1 d . . . . .
H2C H 0.384(3) -0.178(5) 0.580(2) 0.024(15) Uiso 1 1 d . . . . .
O3C O 0.49966(19) -0.0136(3) 0.50243(16) 0.0317(8) Uani 1 1 d . . . . .
H3CA H 0.518722 0.029280 0.527597 0.048 Uiso 1 1 d R U . . .
H3CB H 0.513102 0.010058 0.470176 0.048 Uiso 1 1 d R U . . .
O4C O 0.27582(18) -0.0693(3) 0.48866(15) 0.0293(7) Uani 1 1 d . . . . .
H4CA H 0.256308 -0.078833 0.521066 0.044 Uiso 1 1 d R U . . .
H4CB H 0.277766 -0.129914 0.473932 0.044 Uiso 1 1 d R U . . .
N1C N 0.3656(2) 0.1419(3) 0.47062(18) 0.0247(8) Uani 1 1 d . . . . .
N2C N 0.3712(2) 0.0772(3) 0.57864(17) 0.0263(8) Uani 1 1 d . . . . .
C1C C 0.3658(3) 0.1670(4) 0.4147(2) 0.0268(10) Uani 1 1 d . . . . .
C2C C 0.3592(3) 0.2686(4) 0.3954(2) 0.0335(11) Uani 1 1 d . . . . .
H2CA H 0.360446 0.284728 0.355339 0.040 Uiso 1 1 calc R U . . .
C3C C 0.3508(3) 0.3457(4) 0.4358(3) 0.0381(12) Uani 1 1 d . . . . .
H3C H 0.344970 0.415935 0.423619 0.046 Uiso 1 1 calc R U . . .
C4C C 0.3509(3) 0.3214(4) 0.4940(2) 0.0333(11) Uani 1 1 d . . . . .
H4C H 0.345457 0.373919 0.522357 0.040 Uiso 1 1 calc R U . . .
C5C C 0.3591(2) 0.2172(4) 0.5099(2) 0.0267(10) Uani 1 1 d . . . . .
C6C C 0.3622(2) 0.1814(4) 0.5713(2) 0.0269(10) Uani 1 1 d . . . . .
C7C C 0.3580(3) 0.2484(5) 0.6179(2) 0.0340(11) Uani 1 1 d . . . . .
H7C H 0.351667 0.321061 0.612271 0.041 Uiso 1 1 calc R U . . .
C8C C 0.3633(3) 0.2053(5) 0.6731(2) 0.0376(12) Uani 1 1 d . . . . .
H8C H 0.361136 0.249183 0.706023 0.045 Uiso 1 1 calc R U . . .
C9C C 0.3717(3) 0.0995(5) 0.6807(2) 0.0357(12) Uani 1 1 d . . . . .
H9C H 0.373804 0.069500 0.718363 0.043 Uiso 1 1 calc R U . . .
C10C C 0.3771(3) 0.0381(4) 0.6317(2) 0.0285(10) Uani 1 1 d . . . . .
C11C C 0.3759(3) 0.0765(4) 0.3740(2) 0.0301(10) Uani 1 1 d . . . . .
H11C H 0.422312 0.088951 0.351857 0.036 Uiso 1 1 calc R U . . .
C12C C 0.3062(3) 0.0610(5) 0.3314(2) 0.0340(11) Uani 1 1 d . . . . .
C13C C 0.3902(3) -0.0791(4) 0.6355(2) 0.0285(10) Uani 1 1 d . . . . .
H13C H 0.345335 -0.113022 0.652464 0.034 Uiso 1 1 calc R U . . .
C14C C 0.4639(3) -0.1034(5) 0.6731(2) 0.0352(11) Uani 1 1 d . . . . .
Zn1A Zn 0.89280(3) 0.74755(5) 0.97679(3) 0.02342(13) Uani 1 1 d D . . . .
F1A F 1.01868(16) 0.8008(2) 0.85659(13) 0.0336(6) Uani 1 1 d . . . . .
F2A F 0.97910(17) 0.9468(2) 0.81989(13) 0.0338(6) Uani 1 1 d . . . . .
F3A F 0.97073(17) 0.8073(3) 0.76825(13) 0.0365(7) Uani 1 1 d . . . . .
F4A F 0.8021(2) 0.7117(3) 1.13594(18) 0.0581(10) Uani 1 1 d . . . . .
F5A F 0.8554(3) 0.5890(3) 1.18617(16) 0.0623(12) Uani 1 1 d . . . . .
F6A F 0.9051(2) 0.7410(3) 1.19006(14) 0.0485(8) Uani 1 1 d . . . . .
O1A O 0.8726(2) 0.8711(3) 0.89466(15) 0.0287(7) Uani 1 1 d D . . . .
H1A H 0.872(4) 0.9385(11) 0.8906(13) 0.043 Uiso 1 1 d D U . . .
O2A O 0.93448(18) 0.7390(3) 1.07642(14) 0.0274(7) Uani 1 1 d D . . . .
H2A H 0.9739(18) 0.7713(12) 1.0939(14) 0.041 Uiso 1 1 d D U . . .
O3A O 0.79853(17) 0.8146(3) 1.00141(14) 0.0244(6) Uani 1 1 d . . . . .
H3AA H 0.808566 0.876944 1.011569 0.037 Uiso 1 1 d R U . . .
H3AB H 0.765937 0.820228 0.972427 0.037 Uiso 1 1 d R U . . .
O4A O 0.99238(19) 0.8171(3) 0.97688(15) 0.0316(7) Uani 1 1 d G . . . .
H4AA H 1.032031 0.780493 0.985692 0.047 Uiso 1 1 d DG U . . .
H4AB H 0.998690 0.871433 0.997538 0.047 Uiso 1 1 d DG U . . .
N1A N 0.8677(2) 0.6690(3) 0.89805(17) 0.0215(7) Uani 1 1 d . . . . .
N2A N 0.8777(2) 0.5963(3) 1.00647(17) 0.0221(8) Uani 1 1 d . . . . .
C1A C 0.8669(2) 0.7090(4) 0.8449(2) 0.0247(9) Uani 1 1 d . . . . .
C2A C 0.8531(3) 0.6507(4) 0.7955(2) 0.0276(10) Uani 1 1 d . . . . .
H2AA H 0.852110 0.681885 0.758166 0.033 Uiso 1 1 calc R U . . .
C3A C 0.8404(3) 0.5444(4) 0.8016(2) 0.0326(11) Uani 1 1 d . . . . .
H3A H 0.832192 0.501497 0.768290 0.039 Uiso 1 1 calc R U . . .
C4A C 0.8399(3) 0.5019(4) 0.8565(2) 0.0284(10) Uani 1 1 d . . . . .
H4A H 0.830570 0.429894 0.861500 0.034 Uiso 1 1 calc R U . . .
C5A C 0.8532(2) 0.5662(4) 0.9041(2) 0.0236(9) Uani 1 1 d . . . . .
C6A C 0.8527(2) 0.5278(4) 0.9649(2) 0.0249(9) Uani 1 1 d . . . . .
C7A C 0.8292(2) 0.4288(4) 0.9789(2) 0.0259(9) Uani 1 1 d . . . . .
H7A H 0.811239 0.381559 0.949365 0.031 Uiso 1 1 calc R U . . .
C8A C 0.8324(3) 0.4000(4) 1.0365(2) 0.0289(10) Uani 1 1 d . . . . .
H8A H 0.815152 0.333057 1.047028 0.035 Uiso 1 1 calc R U . . .
C9A C 0.8607(3) 0.4686(4) 1.0791(2) 0.0273(10) Uani 1 1 d . . . . .
H9A H 0.864611 0.449026 1.118816 0.033 Uiso 1 1 calc R U . . .
C10A C 0.8834(2) 0.5677(4) 1.0617(2) 0.0240(9) Uani 1 1 d . . . . .
C11A C 0.8825(3) 0.8253(4) 0.8409(2) 0.0265(10) Uani 1 1 d D . . . .
H11A H 0.844324 0.856247 0.811459 0.032 Uiso 1 1 calc R U . . .
C12A C 0.9641(3) 0.8446(4) 0.8213(2) 0.0266(9) Uani 1 1 d . . . . .
C13A C 0.9195(3) 0.6457(4) 1.1049(2) 0.0276(10) Uani 1 1 d D . . . .
H13A H 0.969337 0.616627 1.121776 0.033 Uiso 1 1 calc DR U . . .
C14A C 0.8692(3) 0.6713(5) 1.1543(3) 0.0405(13) Uani 1 1 d . . . . .
Zn1D Zn 0.88782(3) -0.00436(5) 0.47970(3) 0.02473(14) Uani 1 1 d D . . . .
F1D F 1.00948(18) 0.0434(3) 0.35640(14) 0.0385(7) Uani 1 1 d . . . . .
F2D F 0.9747(2) 0.1933(3) 0.32335(15) 0.0433(8) Uani 1 1 d . . . . .
F3D F 0.9593(2) 0.0569(3) 0.26956(14) 0.0492(9) Uani 1 1 d . . . . .
F4D F 0.78907(17) -0.0434(3) 0.62934(14) 0.0415(7) Uani 1 1 d . . . . .
F5D F 0.83396(19) -0.1703(3) 0.68207(13) 0.0397(7) Uani 1 1 d . . . . .
F6D F 0.8831(2) -0.0176(3) 0.69277(13) 0.0415(7) Uani 1 1 d . . . . .
O1D O 0.8683(2) 0.1215(3) 0.39903(16) 0.0339(8) Uani 1 1 d D . . . .
H1D H 0.880(4) 0.1878(14) 0.3957(13) 0.051 Uiso 1 1 d D U . . .
O2D O 0.92714(18) -0.0129(3) 0.58090(15) 0.0282(7) Uani 1 1 d D . . . .
H2D H 0.9693(17) 0.0169(14) 0.5962(14) 0.042 Uiso 1 1 d D U . . .
O3D O 0.79417(18) 0.0639(3) 0.50436(14) 0.0269(7) Uani 1 1 d . . . . .
H3DA H 0.804400 0.126555 0.513690 0.040 Uiso 1 1 d R U . . .
H3DB H 0.761269 0.068496 0.475575 0.040 Uiso 1 1 d R U . . .
O4D O 0.98810(19) 0.0625(3) 0.48019(16) 0.0342(8) Uani 1 1 d G . . . .
H4DA H 1.025968 0.021326 0.486160 0.051 Uiso 1 1 d DG U . . .
H4DB H 0.996715 0.110931 0.504814 0.051 Uiso 1 1 d DG U . . .
N1D N 0.8614(2) -0.0810(3) 0.40037(18) 0.0267(8) Uani 1 1 d . . . . .
N2D N 0.8736(2) -0.1560(3) 0.50844(17) 0.0233(8) Uani 1 1 d . . . . .
C1D C 0.8570(3) -0.0376(4) 0.3481(2) 0.0302(10) Uani 1 1 d . . . . .
C2D C 0.8370(3) -0.0950(5) 0.2979(2) 0.0353(11) Uani 1 1 d . . . . .
H2DA H 0.832502 -0.062798 0.260811 0.042 Uiso 1 1 calc R U . . .
C3D C 0.8241(3) -0.2003(5) 0.3040(2) 0.0375(12) Uani 1 1 d . . . . .
H3D H 0.811367 -0.241418 0.270621 0.045 Uiso 1 1 calc R U . . .
C4D C 0.8296(3) -0.2461(4) 0.3578(2) 0.0326(11) Uani 1 1 d . . . . .
H4D H 0.821319 -0.318608 0.361983 0.039 Uiso 1 1 calc R U . . .
C5D C 0.8475(3) -0.1833(4) 0.4060(2) 0.0271(10) Uani 1 1 d . . . . .
C6D C 0.8505(2) -0.2244(4) 0.4664(2) 0.0262(10) Uani 1 1 d . . . . .
C7D C 0.8309(3) -0.3257(4) 0.4795(2) 0.0291(10) Uani 1 1 d . . . . .
H7D H 0.812893 -0.372277 0.449631 0.035 Uiso 1 1 calc R U . . .
C8D C 0.8381(3) -0.3576(4) 0.5364(2) 0.0312(11) Uani 1 1 d . . . . .
H8D H 0.825207 -0.426815 0.546266 0.037 Uiso 1 1 calc R U . . .
C9D C 0.8640(3) -0.2887(4) 0.5793(2) 0.0302(10) Uani 1 1 d . . . . .
H9D H 0.870194 -0.310026 0.618713 0.036 Uiso 1 1 calc R U . . .
C10D C 0.8808(2) -0.1870(4) 0.5634(2) 0.0248(9) Uani 1 1 d . . . . .
C11D C 0.8742(3) 0.0770(4) 0.3442(2) 0.0332(11) Uani 1 1 d D . . . .
H11D H 0.835698 0.110134 0.315822 0.040 Uiso 1 1 calc R U . . .
C12D C 0.9557(3) 0.0922(4) 0.3232(2) 0.0345(11) Uani 1 1 d . . . . .
C13D C 0.9109(3) -0.1073(4) 0.6078(2) 0.0269(10) Uani 1 1 d D . . . .
H13D H 0.959397 -0.134473 0.628045 0.032 Uiso 1 1 calc DR U . . .
C14D C 0.8538(3) -0.0842(5) 0.6530(2) 0.0335(11) Uani 1 1 d . . . . .
S1J S 0.57941(10) 0.23911(16) 0.58908(8) 0.0400(4) Uani 0.785(2) 1 d D U P A -1
F1J F 0.6999(3) 0.1232(5) 0.6071(3) 0.0807(18) Uani 0.785(2) 1 d D U P A -1
F2J F 0.6407(4) 0.1586(6) 0.6838(3) 0.0793(17) Uani 0.785(2) 1 d D U P A -1
F3J F 0.7101(3) 0.2732(5) 0.6468(3) 0.0734(16) Uani 0.785(2) 1 d D U P A -1
O1J O 0.5357(3) 0.1452(4) 0.5794(3) 0.0493(13) Uani 0.785(2) 1 d D U P A -1
O2J O 0.6111(4) 0.2819(6) 0.5389(3) 0.0550(16) Uani 0.785(2) 1 d D U P A -1
O3J O 0.5447(3) 0.3154(4) 0.6240(2) 0.0410(11) Uani 0.785(2) 1 d D U P A -1
C1J C 0.6616(5) 0.1959(7) 0.6343(4) 0.0490(10) Uani 0.785(2) 1 d D U P A -1
S1L S 0.6061(4) 0.1816(6) 0.5841(3) 0.0400(4) Uani 0.215(2) 1 d D U P A -2
F1L F 0.6700(11) 0.2478(15) 0.6827(11) 0.0807(18) Uani 0.215(2) 1 d D U P A -2
F2L F 0.6610(12) 0.0824(16) 0.6761(10) 0.0793(17) Uani 0.215(2) 1 d D U P A -2
F3L F 0.7458(9) 0.1624(16) 0.6318(10) 0.0734(16) Uani 0.215(2) 1 d D U P A -2
O1L O 0.5321(10) 0.1924(17) 0.6074(10) 0.0493(13) Uani 0.215(2) 1 d D U P A -2
O2L O 0.6126(12) 0.0833(15) 0.5533(9) 0.0550(16) Uani 0.215(2) 1 d D U P A -2
O3L O 0.6380(12) 0.2629(16) 0.5533(10) 0.0410(11) Uani 0.215(2) 1 d D U P A -2
C1L C 0.6737(11) 0.1675(16) 0.6471(9) 0.0490(10) Uani 0.215(2) 1 d D U P A -2
S1G S 0.41902(8) 0.49658(14) 0.91459(7) 0.0383(4) Uani 0.900(3) 1 d . U P B -1
F1G F 0.2897(2) 0.5211(4) 0.8527(2) 0.0613(12) Uani 0.900(3) 1 d . U P B -1
F2G F 0.2994(3) 0.3774(4) 0.8998(2) 0.0658(13) Uani 0.900(3) 1 d . U P B -1
F3G F 0.3605(3) 0.3990(4) 0.8233(2) 0.0651(13) Uani 0.900(3) 1 d . U P B -1
O1G O 0.3847(3) 0.5457(5) 0.9627(2) 0.0483(12) Uani 0.900(3) 1 d . U P B -1
O2G O 0.4540(3) 0.5681(4) 0.8762(2) 0.0461(11) Uani 0.900(3) 1 d . U P B -1
O3G O 0.4638(3) 0.4048(4) 0.9282(2) 0.0491(12) Uani 0.900(3) 1 d . U P B -1
C1G C 0.3375(4) 0.4455(6) 0.8699(3) 0.0436(9) Uani 0.900(3) 1 d . U P B -1
S1M S 0.3910(8) 0.4359(13) 0.9174(6) 0.0383(4) Uani 0.100(3) 1 d . U P B -2
F1M F 0.325(2) 0.492(3) 0.8180(17) 0.059(6) Uani 0.100(3) 1 d D U P B -2
F2M F 0.337(2) 0.330(3) 0.8284(18) 0.062(8) Uani 0.100(3) 1 d D U P B -2
F3M F 0.252(2) 0.409(3) 0.8690(19) 0.065(7) Uani 0.100(3) 1 d D U P B -2
O1M O 0.383(2) 0.340(4) 0.9469(19) 0.0483(12) Uani 0.100(3) 1 d . U P B -2
O2M O 0.354(3) 0.504(4) 0.951(2) 0.0461(11) Uani 0.100(3) 1 d . U P B -2
O3M O 0.464(3) 0.436(4) 0.897(2) 0.0491(12) Uani 0.100(3) 1 d . U P B -2
C1M C 0.319(3) 0.415(3) 0.851(3) 0.0436(9) Uani 0.100(3) 1 d D U P B -2
S1I S 0.90110(7) 0.05644(10) 1.04900(5) 0.0284(2) Uani 1 1 d . . . . .
F1I F 0.8936(2) -0.0419(3) 1.14730(15) 0.0486(9) Uani 1 1 d . . . . .
F2I F 0.86014(19) 0.1188(3) 1.14979(16) 0.0487(9) Uani 1 1 d . . . . .
F3I F 0.97934(17) 0.0789(3) 1.14890(14) 0.0403(7) Uani 1 1 d . . . . .
O1I O 0.8255(2) 0.0139(3) 1.03398(17) 0.0344(8) Uani 1 1 d . . . . .
O2I O 0.9646(2) -0.0068(3) 1.03409(17) 0.0410(9) Uani 1 1 d . . . . .
O3I O 0.9071(2) 0.1651(3) 1.03532(18) 0.0406(9) Uani 1 1 d . . . . .
C1I C 0.9084(3) 0.0525(4) 1.1283(2) 0.0309(10) Uani 1 1 d . . . . .
S1K S 0.85996(6) 0.18224(9) 0.88124(5) 0.0246(2) Uani 1 1 d . . . . .
F1K F 0.7951(3) 0.1045(4) 0.78590(17) 0.0659(12) Uani 1 1 d . . . . .
F2K F 0.9090(2) 0.1632(3) 0.77832(14) 0.0526(9) Uani 1 1 d . . . . .
F3K F 0.8138(3) 0.2695(4) 0.78298(16) 0.0602(11) Uani 1 1 d . . . . .
O1K O 0.8912(2) 0.0812(3) 0.89557(16) 0.0328(8) Uani 1 1 d . . . . .
O2K O 0.7844(2) 0.2036(3) 0.90053(16) 0.0353(8) Uani 1 1 d . . . . .
O3K O 0.91382(19) 0.2665(3) 0.89159(15) 0.0299(7) Uani 1 1 d . . . . .
C1K C 0.8434(4) 0.1795(5) 0.8016(2) 0.0419(13) Uani 1 1 d . . . . .
S1F S 0.86757(6) 0.42665(9) 0.38869(5) 0.0238(2) Uani 1 1 d . . . . .
F1F F 0.8033(2) 0.3334(3) 0.29815(16) 0.0547(10) Uani 1 1 d . . . . .
F2F F 0.9086(2) 0.4136(4) 0.28277(15) 0.0565(11) Uani 1 1 d . . . . .
F3F F 0.80468(19) 0.5008(3) 0.29178(13) 0.0417(7) Uani 1 1 d . . . . .
O1F O 0.90369(19) 0.3282(3) 0.40375(15) 0.0294(7) Uani 1 1 d . . . . .
O2F O 0.7926(2) 0.4439(3) 0.41041(15) 0.0341(8) Uani 1 1 d . . . . .
O3F O 0.9188(2) 0.5152(3) 0.39548(16) 0.0330(8) Uani 1 1 d . . . . .
C1F C 0.8449(3) 0.4182(5) 0.3104(2) 0.0341(11) Uani 1 1 d . . . . .
S1H S 0.36864(7) 0.58856(11) 0.61047(5) 0.0316(3) Uani 1 1 d . . . . .
F1H F 0.3904(3) 0.4571(3) 0.69585(18) 0.0763(15) Uani 1 1 d . . . . .
F2H F 0.3043(2) 0.5728(4) 0.70852(17) 0.0670(13) Uani 1 1 d . . . . .
F3H F 0.4236(2) 0.6129(3) 0.71793(15) 0.0483(8) Uani 1 1 d . . . . .
O1H O 0.3144(2) 0.5142(3) 0.58421(17) 0.0383(8) Uani 1 1 d . . . . .
O2H O 0.4474(2) 0.5737(5) 0.59683(18) 0.0544(13) Uani 1 1 d . . . . .
O3H O 0.3426(2) 0.6947(3) 0.60703(18) 0.0399(9) Uani 1 1 d . . . . .
C1H C 0.3715(4) 0.5570(5) 0.6878(2) 0.0424(13) Uani 1 1 d . . . . .
S1E S 0.90737(7) 0.30159(9) 0.55460(5) 0.0291(2) Uani 1 1 d . . . . .
F1E F 0.8978(3) 0.1993(3) 0.65110(16) 0.0559(10) Uani 1 1 d . . . . .
F2E F 0.8639(2) 0.3601(3) 0.65562(16) 0.0505(9) Uani 1 1 d . . . . .
F3E F 0.98313(19) 0.3207(3) 0.65602(15) 0.0458(8) Uani 1 1 d . . . . .
O1E O 0.8322(2) 0.2598(3) 0.53786(16) 0.0359(8) Uani 1 1 d . . . . .
O2E O 0.9717(2) 0.2391(3) 0.53970(17) 0.0412(9) Uani 1 1 d . . . . .
O3E O 0.9138(2) 0.4109(3) 0.54266(18) 0.0417(9) Uani 1 1 d . . . . .
C1E C 0.9130(3) 0.2949(4) 0.6343(2) 0.0346(11) Uani 1 1 d . . . . .
S1FL S 0.36504(7) 0.34606(10) 1.11010(5) 0.0288(2) Uani 1 1 d . . . . .
F1FL F 0.2894(2) 0.3225(4) 1.20310(16) 0.0575(10) Uani 1 1 d . . . . .
F2FL F 0.4006(2) 0.3878(4) 1.21919(16) 0.0683(14) Uani 1 1 d . . . . .
F3FL F 0.3893(3) 0.2258(4) 1.2003(2) 0.0770(14) Uani 1 1 d . . . . .
O1FL O 0.3371(2) 0.4508(3) 1.10282(17) 0.0387(9) Uani 1 1 d . . . . .
O2FL O 0.3139(2) 0.2676(3) 1.08360(17) 0.0381(9) Uani 1 1 d . . . . .
O3FL O 0.4454(2) 0.3309(4) 1.10115(17) 0.0467(10) Uani 1 1 d . . . . .
C1FL C 0.3607(3) 0.3196(5) 1.1876(2) 0.0396(13) Uani 1 1 d . . . . .
H2B H 0.588(4) 0.192(6) 1.120(3) 0.06(2) Uiso 1 1 d . . . . .
O1N O 0.5282(14) 0.381(2) 0.6649(12) 0.038(7) Uani 0.160(11) 1 d G . P C -3
H1NA H 0.555413 0.324464 0.666187 0.058 Uiso 0.160(11) 1 d G U P C -3
H1NB H 0.560884 0.429859 0.675430 0.058 Uiso 0.160(11) 1 d G U P C -3

loop_
_atom_site_aniso_label
_atom_site_aniso_U_11
_atom_site_aniso_U_22
_atom_site_aniso_U_33
_atom_site_aniso_U_23
_atom_site_aniso_U_13
_atom_site_aniso_U_12
Zn1B 0.0208(3) 0.0247(3) 0.0319(3) -0.0037(3) -0.0015(2) 0.0021(2)
F1B 0.0287(16) 0.0365(19) 0.093(3) -0.0044(19) -0.0069(17) 0.0066(14)
F2B 0.0408(17) 0.042(2) 0.059(2) -0.0196(17) -0.0124(15) 0.0011(15)
F3B 0.074(3) 0.093(4) 0.0422(19) 0.001(2) -0.0226(19) -0.028(3)
F4B 0.0240(14) 0.058(2) 0.059(2) 0.0212(18) -0.0034(13) 0.0026(14)
F5B 0.065(2) 0.050(2) 0.0361(17) -0.0006(16) -0.0187(16) -0.0087(18)
F6B 0.0533(19) 0.049(2) 0.0369(16) 0.0168(16) -0.0055(14) -0.0124(17)
O1B 0.040(2) 0.0274(19) 0.0370(19) -0.0060(16) -0.0042(16) 0.0019(16)
O2B 0.0341(17) 0.0261(18) 0.0333(17) 0.0020(16) 0.0002(14) 0.0008(15)
O3B 0.0266(16) 0.0270(18) 0.0369(17) 0.0024(15) 0.0007(13) 0.0072(14)
O4B 0.0215(14) 0.035(2) 0.0390(18) -0.0050(16) -0.0010(13) -0.0009(13)
N1B 0.0189(17) 0.028(2) 0.0309(19) -0.0028(17) -0.0019(14) 0.0049(15)
N2B 0.0188(17) 0.022(2) 0.032(2) -0.0013(17) -0.0009(14) 0.0025(15)
C1B 0.019(2) 0.035(3) 0.035(2) -0.003(2) -0.0002(18) 0.0038(19)
C2B 0.042(3) 0.050(4) 0.031(3) -0.004(3) 0.007(2) 0.001(3)
C3B 0.050(3) 0.045(3) 0.033(3) 0.010(2) 0.010(2) 0.004(3)
C4B 0.037(3) 0.035(3) 0.034(3) 0.001(2) 0.002(2) -0.003(2)
C5B 0.020(2) 0.029(3) 0.031(2) 0.001(2) 0.0012(17) 0.0042(18)
C6B 0.021(2) 0.024(2) 0.031(2) -0.0006(19) -0.0004(17) 0.0025(17)
C7B 0.030(2) 0.023(2) 0.041(3) 0.001(2) -0.005(2) 0.000(2)
C8B 0.049(3) 0.023(3) 0.046(3) -0.007(2) -0.012(2) 0.004(2)
C9B 0.041(3) 0.029(3) 0.033(2) -0.006(2) -0.007(2) 0.005(2)
C10B 0.019(2) 0.030(3) 0.031(2) -0.003(2) -0.0026(17) 0.0035(18)
C11B 0.027(2) 0.037(3) 0.033(2) -0.012(2) -0.0003(19) 0.005(2)
C12B 0.036(3) 0.037(3) 0.051(3) -0.005(3) -0.012(2) 0.002(2)
C13B 0.026(2) 0.032(3) 0.029(2) -0.001(2) 0.0002(18) -0.001(2)
C14B 0.032(3) 0.043(3) 0.035(3) 0.006(3) -0.003(2) -0.003(2)
Zn1C 0.0211(3) 0.0258(3) 0.0291(3) 0.0028(3) -0.0015(2) -0.0018(2)
F1C 0.0303(15) 0.051(2) 0.0440(17) -0.0138(16) -0.0006(13) -0.0046(14)
F2C 0.0566(19) 0.044(2) 0.0286(15) -0.0090(14) -0.0010(13) 0.0059(16)
F3C 0.062(2) 0.048(2) 0.0397(18) 0.0091(16) -0.0148(16) 0.0054(18)
F4C 0.0285(15) 0.0355(18) 0.070(2) 0.0067(17) -0.0061(14) -0.0052(13)
F5C 0.054(2) 0.075(3) 0.0327(16) 0.0017(18) -0.0137(14) 0.014(2)
F6C 0.0345(15) 0.0353(18) 0.0527(18) 0.0125(15) -0.0110(13) -0.0023(13)
O1C 0.0331(17) 0.0241(17) 0.0303(17) 0.0013(15) 0.0019(13) 0.0044(15)
O2C 0.039(2) 0.0246(19) 0.0319(18) 0.0027(15) -0.0047(15) -0.0024(16)
O3C 0.0242(15) 0.036(2) 0.0344(17) 0.0057(15) 0.0002(13) 0.0021(14)
O4C 0.0269(16) 0.0292(18) 0.0315(16) -0.0011(15) 0.0006(13) -0.0070(14)
N1C 0.0183(17) 0.023(2) 0.032(2) 0.0036(17) -0.0013(15) -0.0015(15)
N2C 0.0187(17) 0.029(2) 0.031(2) 0.0005(18) -0.0015(15) -0.0044(16)
C1C 0.019(2) 0.029(3) 0.032(2) 0.004(2) -0.0045(17) -0.0026(18)
C2C 0.032(3) 0.032(3) 0.035(2) 0.005(2) -0.005(2) -0.004(2)
C3C 0.038(3) 0.025(3) 0.049(3) 0.009(2) -0.011(2) -0.005(2)
C4C 0.032(2) 0.023(2) 0.045(3) -0.002(2) -0.005(2) -0.002(2)
C5C 0.0161(19) 0.028(3) 0.036(2) 0.000(2) -0.0015(17) -0.0014(17)
C6C 0.018(2) 0.026(3) 0.036(2) -0.003(2) -0.0010(17) -0.0016(18)
C7C 0.031(2) 0.032(3) 0.039(3) -0.001(2) 0.000(2) -0.004(2)
C8C 0.034(3) 0.043(3) 0.036(3) -0.009(2) 0.000(2) -0.004(2)
C9C 0.031(3) 0.045(3) 0.030(2) 0.002(2) -0.0012(19) 0.000(2)
C10C 0.019(2) 0.035(3) 0.030(2) 0.000(2) -0.0030(17) -0.0014(19)
C11C 0.026(2) 0.033(3) 0.031(2) 0.005(2) 0.0018(18) 0.001(2)
C12C 0.035(3) 0.037(3) 0.030(2) 0.000(2) -0.0009(19) 0.005(2)
C13C 0.023(2) 0.035(3) 0.026(2) 0.006(2) -0.0036(17) -0.005(2)
C14C 0.030(3) 0.039(3) 0.036(3) 0.004(2) -0.008(2) -0.004(2)
Zn1A 0.0210(3) 0.0184(3) 0.0309(3) -0.0010(3) 0.0025(2) -0.0010(2)
F1A 0.0253(13) 0.0355(17) 0.0399(15) -0.0006(13) 0.0009(11) 0.0008(12)
F2A 0.0386(15) 0.0231(14) 0.0408(15) -0.0017(13) 0.0096(12) -0.0065(12)
F3A 0.0395(16) 0.0380(17) 0.0329(14) -0.0077(14) 0.0091(12) -0.0079(13)
F4A 0.0376(18) 0.069(3) 0.070(2) -0.014(2) 0.0169(17) 0.0064(17)
F5A 0.101(3) 0.047(2) 0.0423(19) -0.0007(18) 0.031(2) -0.021(2)
F6A 0.062(2) 0.049(2) 0.0354(16) -0.0088(16) 0.0075(15) -0.0130(18)
O1A 0.0354(18) 0.0174(16) 0.0341(18) 0.0002(14) 0.0089(14) 0.0003(14)
O2A 0.0276(15) 0.0257(17) 0.0283(15) 0.0025(15) -0.0023(12) -0.0056(14)
O3A 0.0209(14) 0.0230(16) 0.0290(15) -0.0026(14) -0.0008(12) 0.0030(12)
O4A 0.0242(16) 0.0336(19) 0.0367(18) -0.0051(16) 0.0009(13) -0.0082(14)
N1A 0.0172(16) 0.0173(18) 0.0298(18) -0.0014(16) 0.0008(14) 0.0014(14)
N2A 0.0177(16) 0.0169(18) 0.0316(19) 0.0031(16) 0.0001(14) -0.0006(14)
C1A 0.020(2) 0.022(2) 0.032(2) 0.0016(19) -0.0014(17) 0.0008(17)
C2A 0.029(2) 0.024(2) 0.030(2) 0.004(2) -0.0054(18) 0.0007(19)
C3A 0.034(3) 0.027(3) 0.035(2) -0.004(2) -0.010(2) -0.003(2)
C4A 0.028(2) 0.020(2) 0.036(2) -0.001(2) -0.0033(18) -0.0035(19)
C5A 0.0189(19) 0.018(2) 0.034(2) 0.0001(19) -0.0014(16) 0.0028(16)
C6A 0.0172(19) 0.022(2) 0.035(2) 0.000(2) 0.0023(17) 0.0020(16)
C7A 0.020(2) 0.018(2) 0.040(2) -0.002(2) 0.0045(18) 0.0034(17)
C8A 0.021(2) 0.021(2) 0.045(3) 0.007(2) 0.0063(19) 0.0005(17)
C9A 0.022(2) 0.023(2) 0.037(2) 0.008(2) 0.0044(18) 0.0021(17)
C10A 0.0175(19) 0.021(2) 0.033(2) 0.001(2) 0.0021(16) 0.0021(17)
C11A 0.028(2) 0.018(2) 0.034(2) 0.0039(19) 0.0039(18) 0.0004(18)
C12A 0.028(2) 0.023(2) 0.030(2) -0.0028(19) 0.0022(18) -0.0028(18)
C13A 0.026(2) 0.028(2) 0.029(2) 0.003(2) -0.0002(18) -0.0007(19)
C14A 0.040(3) 0.042(3) 0.041(3) -0.007(3) 0.011(2) -0.010(3)
Zn1D 0.0242(3) 0.0186(3) 0.0313(3) -0.0024(3) 0.0019(2) -0.0013(2)
F1D 0.0368(16) 0.0350(17) 0.0445(17) 0.0028(14) 0.0078(13) -0.0007(13)
F2D 0.055(2) 0.0293(17) 0.0469(17) 0.0072(15) 0.0156(15) -0.0064(15)
F3D 0.061(2) 0.055(2) 0.0331(16) -0.0053(16) 0.0138(15) -0.0115(18)
F4D 0.0315(15) 0.050(2) 0.0427(16) 0.0003(15) 0.0032(12) 0.0110(14)
F5D 0.0508(18) 0.0364(18) 0.0324(15) 0.0034(14) 0.0075(13) -0.0084(15)
F6D 0.0539(19) 0.0360(18) 0.0341(15) -0.0063(14) -0.0014(13) -0.0073(15)
O1D 0.046(2) 0.0231(18) 0.0333(18) 0.0009(15) 0.0112(16) -0.0008(16)
O2D 0.0263(15) 0.0223(16) 0.0350(17) 0.0008(15) -0.0046(13) -0.0067(14)
O3D 0.0248(15) 0.0254(17) 0.0299(16) -0.0015(14) -0.0020(12) 0.0045(13)
O4D 0.0261(16) 0.039(2) 0.0378(18) -0.0031(17) 0.0024(14) -0.0054(15)
N1D 0.0266(19) 0.021(2) 0.033(2) -0.0051(17) 0.0027(15) -0.0009(16)
N2D 0.0178(16) 0.0188(19) 0.033(2) 0.0001(16) 0.0023(14) -0.0003(14)
C1D 0.030(2) 0.029(3) 0.032(2) -0.007(2) 0.0034(19) -0.0007(19)
C2D 0.038(3) 0.037(3) 0.032(2) -0.003(2) 0.004(2) -0.002(2)
C3D 0.039(3) 0.038(3) 0.036(3) -0.015(2) 0.004(2) -0.006(2)
C4D 0.032(2) 0.027(3) 0.039(3) -0.009(2) 0.005(2) -0.005(2)
C5D 0.022(2) 0.025(2) 0.034(2) -0.008(2) 0.0053(17) 0.0013(18)
C6D 0.017(2) 0.024(2) 0.038(2) -0.006(2) 0.0032(17) 0.0005(17)
C7D 0.022(2) 0.020(2) 0.045(3) -0.005(2) 0.0064(19) 0.0024(18)
C8D 0.026(2) 0.019(2) 0.050(3) 0.004(2) 0.009(2) 0.0023(18)
C9D 0.028(2) 0.025(3) 0.039(3) 0.003(2) 0.0083(19) 0.0009(19)
C10D 0.020(2) 0.020(2) 0.034(2) -0.001(2) -0.0009(17) 0.0020(17)
C11D 0.038(3) 0.029(3) 0.033(2) 0.001(2) 0.003(2) -0.001(2)
C12D 0.048(3) 0.027(3) 0.029(2) 0.002(2) 0.006(2) -0.005(2)
C13D 0.022(2) 0.023(2) 0.034(2) 0.003(2) -0.0054(18) 0.0007(18)
C14D 0.037(3) 0.033(3) 0.030(2) 0.002(2) -0.004(2) -0.005(2)
S1J 0.0340(8) 0.0349(9) 0.0523(8) -0.0115(8) 0.0122(7) -0.0117(7)
F1J 0.054(3) 0.055(3) 0.134(5) -0.022(3) 0.009(3) 0.018(3)
F2J 0.075(4) 0.072(4) 0.088(4) 0.015(4) -0.018(3) 0.006(3)
F3J 0.035(2) 0.066(3) 0.117(4) -0.024(3) -0.009(3) -0.008(2)
O1J 0.040(3) 0.041(3) 0.067(4) -0.017(3) 0.009(3) -0.015(2)
O2J 0.051(3) 0.054(4) 0.061(4) -0.017(3) 0.013(3) -0.013(3)
O3J 0.036(2) 0.031(2) 0.057(3) -0.001(2) 0.011(2) -0.006(2)
C1J 0.0413(18) 0.0418(19) 0.0646(19) -0.0096(18) 0.0083(17) -0.0071(18)
S1L 0.0340(8) 0.0349(9) 0.0523(8) -0.0115(8) 0.0122(7) -0.0117(7)
F1L 0.054(3) 0.055(3) 0.134(5) -0.022(3) 0.009(3) 0.018(3)
F2L 0.075(4) 0.072(4) 0.088(4) 0.015(4) -0.018(3) 0.006(3)
F3L 0.035(2) 0.066(3) 0.117(4) -0.024(3) -0.009(3) -0.008(2)
O1L 0.040(3) 0.041(3) 0.067(4) -0.017(3) 0.009(3) -0.015(2)
O2L 0.051(3) 0.054(4) 0.061(4) -0.017(3) 0.013(3) -0.013(3)
O3L 0.036(2) 0.031(2) 0.057(3) -0.001(2) 0.011(2) -0.006(2)
C1L 0.0413(18) 0.0418(19) 0.0646(19) -0.0096(18) 0.0083(17) -0.0071(18)
S1G 0.0330(7) 0.0368(8) 0.0459(7) 0.0095(7) 0.0094(6) 0.0137(6)
F1G 0.042(2) 0.058(3) 0.082(3) 0.016(2) -0.010(2) 0.012(2)
F2G 0.053(3) 0.056(3) 0.090(3) 0.017(3) 0.011(2) -0.009(2)
F3G 0.070(3) 0.064(3) 0.060(3) -0.007(3) -0.002(2) 0.006(3)
O1G 0.047(3) 0.053(3) 0.046(3) 0.009(2) 0.010(2) 0.015(2)
O2G 0.043(2) 0.034(2) 0.063(3) 0.004(2) 0.015(2) 0.0100(19)
O3G 0.039(2) 0.041(3) 0.068(3) 0.016(2) 0.009(2) 0.017(2)
C1G 0.0380(17) 0.0403(18) 0.0529(18) 0.0067(17) 0.0062(16) 0.0092(17)
S1M 0.0330(7) 0.0368(8) 0.0459(7) 0.0095(7) 0.0094(6) 0.0137(6)
F1M 0.058(12) 0.062(13) 0.059(12) 0.023(12) 0.006(11) 0.008(12)
F2M 0.058(16) 0.063(17) 0.064(16) -0.006(16) -0.013(14) 0.029(15)
F3M 0.051(12) 0.064(13) 0.079(13) 0.000(13) -0.008(12) 0.009(12)
O1M 0.047(3) 0.053(3) 0.046(3) 0.009(2) 0.010(2) 0.015(2)
O2M 0.043(2) 0.034(2) 0.063(3) 0.004(2) 0.015(2) 0.0100(19)
O3M 0.039(2) 0.041(3) 0.068(3) 0.016(2) 0.009(2) 0.017(2)
C1M 0.0380(17) 0.0403(18) 0.0529(18) 0.0067(17) 0.0062(16) 0.0092(17)
S1I 0.0252(5) 0.0225(6) 0.0369(6) -0.0002(5) -0.0023(4) 0.0001(4)
F1I 0.062(2) 0.040(2) 0.0439(18) 0.0100(16) -0.0001(16) -0.0153(17)
F2I 0.0368(17) 0.060(2) 0.0494(19) -0.0191(18) 0.0050(14) 0.0051(16)
F3I 0.0280(14) 0.049(2) 0.0421(16) 0.0009(15) -0.0079(12) -0.0069(14)
O1I 0.0316(17) 0.0228(18) 0.048(2) -0.0036(16) -0.0058(15) -0.0020(14)
O2I 0.0385(19) 0.040(2) 0.044(2) -0.0051(19) 0.0033(16) 0.0079(18)
O3I 0.043(2) 0.0259(19) 0.051(2) 0.0011(18) -0.0073(17) -0.0047(16)
C1I 0.027(2) 0.030(3) 0.036(2) -0.002(2) 0.0015(19) -0.002(2)
S1K 0.0244(5) 0.0223(6) 0.0271(5) -0.0032(5) 0.0013(4) 0.0013(4)
F1K 0.068(3) 0.079(3) 0.049(2) -0.030(2) -0.0120(18) -0.015(2)
F2K 0.064(2) 0.063(2) 0.0327(16) -0.0039(17) 0.0140(15) 0.007(2)
F3K 0.075(3) 0.064(3) 0.0389(18) 0.0046(18) -0.0113(17) 0.023(2)
O1K 0.0373(19) 0.0192(17) 0.0424(19) -0.0013(15) 0.0053(15) 0.0000(14)
O2K 0.0267(17) 0.039(2) 0.0401(18) -0.0106(17) 0.0020(14) 0.0004(15)
O3K 0.0284(16) 0.0230(17) 0.0381(18) 0.0012(15) 0.0001(13) 0.0026(13)
C1K 0.048(3) 0.047(4) 0.030(2) -0.006(3) -0.002(2) 0.003(3)
S1F 0.0226(5) 0.0227(6) 0.0259(5) -0.0013(4) -0.0006(4) 0.0018(4)
F1F 0.074(3) 0.039(2) 0.0460(19) -0.0107(16) -0.0280(18) 0.0024(18)
F2F 0.065(2) 0.073(3) 0.0337(16) 0.0107(18) 0.0179(16) 0.030(2)
F3F 0.0471(17) 0.0427(19) 0.0340(15) 0.0036(15) -0.0070(13) 0.0137(16)
O1F 0.0324(17) 0.0233(17) 0.0317(16) 0.0005(14) -0.0025(13) 0.0010(14)
O2F 0.0275(17) 0.040(2) 0.0353(18) -0.0028(16) 0.0040(14) 0.0043(15)
O3F 0.0282(16) 0.0245(18) 0.045(2) 0.0002(16) -0.0036(14) 0.0003(14)
C1F 0.041(3) 0.035(3) 0.026(2) -0.001(2) -0.001(2) 0.011(2)
S1H 0.0264(6) 0.0338(7) 0.0339(6) -0.0042(5) -0.0026(4) 0.0035(5)
F1H 0.142(5) 0.033(2) 0.049(2) 0.0018(18) -0.023(3) 0.000(2)
F2H 0.069(3) 0.085(3) 0.048(2) -0.015(2) 0.0189(19) -0.036(2)
F3H 0.060(2) 0.047(2) 0.0365(17) -0.0072(16) -0.0057(15) -0.0101(17)
O1H 0.0394(19) 0.031(2) 0.043(2) -0.0059(17) -0.0097(16) 0.0042(16)
O2H 0.030(2) 0.090(4) 0.043(2) -0.015(2) -0.0038(16) 0.012(2)
O3H 0.0330(19) 0.034(2) 0.052(2) 0.0030(19) -0.0033(16) -0.0053(16)
C1H 0.059(4) 0.034(3) 0.033(3) -0.005(2) 0.001(2) -0.010(3)
S1E 0.0295(6) 0.0214(6) 0.0360(6) 0.0008(5) -0.0019(5) 0.0000(5)
F1E 0.083(3) 0.040(2) 0.0431(18) 0.0080(17) -0.0019(18) -0.017(2)
F2E 0.0442(19) 0.058(2) 0.0494(19) -0.0164(18) 0.0046(15) 0.0065(17)
F3E 0.0395(17) 0.050(2) 0.0463(18) -0.0016(17) -0.0114(14) -0.0039(16)
O1E 0.0355(19) 0.028(2) 0.0423(19) -0.0026(16) -0.0095(15) -0.0008(15)
O2E 0.0371(19) 0.041(2) 0.046(2) -0.0039(19) 0.0029(16) 0.0054(18)
O3E 0.050(2) 0.0242(19) 0.050(2) 0.0032(18) -0.0069(18) -0.0063(17)
C1E 0.035(3) 0.030(3) 0.037(3) 0.000(2) -0.003(2) -0.005(2)
S1FL 0.0237(5) 0.0307(6) 0.0313(6) -0.0013(5) -0.0037(4) 0.0007(5)
F1FL 0.0352(17) 0.090(3) 0.0475(19) 0.008(2) 0.0013(14) -0.0132(19)
F2FL 0.055(2) 0.108(4) 0.0401(19) -0.008(2) -0.0072(17) -0.040(2)
F3FL 0.087(3) 0.076(3) 0.067(3) 0.033(3) -0.006(2) 0.023(3)
O1FL 0.0360(19) 0.033(2) 0.046(2) 0.0008(18) -0.0008(16) -0.0070(16)
O2FL 0.039(2) 0.0272(19) 0.046(2) -0.0045(17) -0.0140(16) 0.0030(15)
O3FL 0.0279(19) 0.069(3) 0.042(2) -0.004(2) -0.0045(15) 0.0081(19)
C1FL 0.028(2) 0.056(4) 0.034(3) 0.004(3) -0.006(2) -0.007(2)
O1N 0.039(13) 0.031(13) 0.046(14) 0.006(11) 0.010(10) -0.004(10)

loop_
_atom_type_symbol
_atom_type_description
_atom_type_scat_dispersion_real
_atom_type_scat_dispersion_imag
_atom_type_scat_source
C C 0.0181 0.0091 'International Tables Vol C Tables 4.2.6.8 and 6.1.1.4'
H H 0.0000 0.0000 'International Tables Vol C Tables 4.2.6.8 and 6.1.1.4'
F F 0.0727 0.0534 'International Tables Vol C Tables 4.2.6.8 and 6.1.1.4'
N N 0.0311 0.0180 'International Tables Vol C Tables 4.2.6.8 and 6.1.1.4'
O O 0.0492 0.0322 'International Tables Vol C Tables 4.2.6.8 and 6.1.1.4'
S S 0.3331 0.5567 'International Tables Vol C Tables 4.2.6.8 and 6.1.1.4'
Zn Zn -1.5491 0.6778 'International Tables Vol C Tables 4.2.6.8 and 6.1.1.4'

loop_
_geom_angle_atom_site_label_1
_geom_angle_atom_site_label_2
_geom_angle_atom_site_label_3
_geom_angle
_geom_angle_site_symmetry_1
_geom_angle_site_symmetry_3
_geom_angle_publ_flag
O2B Zn1B O1B 142.21(15) . . ?
O3B Zn1B O1B 87.18(14) . . ?
O3B Zn1B O2B 87.66(14) . . ?
O3B Zn1B O4B 160.65(16) . . ?
O3B Zn1B N1B 97.00(14) . . ?
O3B Zn1B N2B 98.42(15) . . ?
O4B Zn1B O1B 86.96(15) . . ?
O4B Zn1B O2B 85.72(14) . . ?
O4B Zn1B N1B 98.59(15) . . ?
O4B Zn1B N2B 96.51(15) . . ?
N1B Zn1B O1B 71.49(15) . . ?
N1B Zn1B O2B 146.29(16) . . ?
N2B Zn1B O1B 147.00(15) . . ?
N2B Zn1B O2B 70.75(15) . . ?
N2B Zn1B N1B 75.54(16) . . ?
Zn1B O1B H1B 126(2) . . ?
C11B O1B Zn1B 119.7(3) . . ?
C11B O1B H1B 107(2) . . ?
Zn1B O2B H2B 124(4) . . ?
C13B O2B Zn1B 120.7(3) . . ?
C13B O2B H2B 107(4) . . ?
Zn1B O3B H3BA 109.4 . . ?
Zn1B O3B H3BB 109.5 . . ?
H3BA O3B H3BB 104.5 . . ?
Zn1B O4B H4BA 109.6 . . ?
Zn1B O4B H4BB 109.6 . . ?
H4BA O4B H4BB 104.4 . . ?
C1B N1B Zn1B 123.6(4) . . ?
C1B N1B C5B 119.5(5) . . ?
C5B N1B Zn1B 116.8(3) . . ?
C6B N2B Zn1B 117.4(3) . . ?
C10B N2B Zn1B 123.9(3) . . ?
C10B N2B C6B 118.7(4) . . ?
N1B C1B C2B 122.1(5) . . ?
N1B C1B C11B 115.4(5) . . ?
C2B C1B C11B 122.5(5) . . ?
C1B C2B H2BA 121.1 . . ?
C3B C2B C1B 117.8(5) . . ?
C3B C2B H2BA 121.1 . . ?
C2B C3B H3B 119.8 . . ?
C4B C3B C2B 120.4(5) . . ?
C4B C3B H3B 119.8 . . ?
C3B C4B H4B 121.2 . . ?
C3B C4B C5B 117.6(6) . . ?
C5B C4B H4B 121.2 . . ?
N1B C5B C4B 122.4(5) . . ?
N1B C5B C6B 115.8(4) . . ?
C4B C5B C6B 121.7(5) . . ?
N2B C6B C5B 114.4(4) . . ?
N2B C6B C7B 122.2(5) . . ?
C7B C6B C5B 123.4(5) . . ?
C6B C7B H7B 120.7 . . ?
C8B C7B C6B 118.5(5) . . ?
C8B C7B H7B 120.7 . . ?
C7B C8B H8B 120.2 . . ?
C7B C8B C9B 119.6(5) . . ?
C9B C8B H8B 120.2 . . ?
C8B C9B H9B 120.7 . . ?
C8B C9B C10B 118.7(5) . . ?
C10B C9B H9B 120.7 . . ?
N2B C10B C9B 122.3(5) . . ?
N2B C10B C13B 114.9(4) . . ?
C9B C10B C13B 122.8(5) . . ?
O1B C11B C1B 109.8(4) . . ?
O1B C11B H11B 108.9 . . ?
O1B C11B C12B 108.6(5) . . ?
C1B C11B H11B 108.9 . . ?
C1B C11B C12B 111.7(5) . . ?
C12B C11B H11B 108.9 . . ?
F1B C12B F2B 106.8(5) . . ?
F1B C12B C11B 111.2(5) . . ?
F2B C12B C11B 110.7(5) . . ?
F3B C12B F1B 107.1(5) . . ?
F3B C12B F2B 108.5(5) . . ?
F3B C12B C11B 112.2(5) . . ?
O2B C13B C10B 109.3(4) . . ?
O2B C13B H13B 108.9 . . ?
O2B C13B C14B 108.3(4) . . ?
C10B C13B H13B 108.9 . . ?
C10B C13B C14B 112.5(4) . . ?
C14B C13B H13B 108.9 . . ?
F4B C14B F5B 106.8(5) . . ?
F4B C14B C13B 112.1(4) . . ?
F5B C14B C13B 111.4(5) . . ?
F6B C14B F4B 107.0(5) . . ?
F6B C14B F5B 107.9(4) . . ?
F6B C14B C13B 111.4(5) . . ?
O1C Zn1C O2C 140.48(14) . . ?
O3C Zn1C O1C 84.38(14) . . ?
O3C Zn1C O2C 86.30(15) . . ?
O3C Zn1C N1C 97.27(15) . . ?
O3C Zn1C N2C 99.43(15) . . ?
O4C Zn1C O1C 85.56(14) . . ?
O4C Zn1C O2C 87.88(14) . . ?
O4C Zn1C O3C 156.25(16) . . ?
O4C Zn1C N1C 99.83(14) . . ?
O4C Zn1C N2C 100.60(14) . . ?
N1C Zn1C O1C 71.44(15) . . ?
N1C Zn1C O2C 147.98(15) . . ?
N2C Zn1C O1C 147.55(15) . . ?
N2C Zn1C O2C 71.92(15) . . ?
N2C Zn1C N1C 76.11(16) . . ?
Zn1C O1C H1C 126.3 . . ?
C11C O1C Zn1C 120.6(3) . . ?
C11C O1C H1C 109.5 . . ?
Zn1C O2C H2C 125(4) . . ?
C13C O2C Zn1C 119.7(3) . . ?
C13C O2C H2C 106(4) . . ?
Zn1C O3C H3CA 109.6 . . ?
Zn1C O3C H3CB 109.6 . . ?
H3CA O3C H3CB 104.3 . . ?
Zn1C O4C H4CA 109.5 . . ?
Zn1C O4C H4CB 109.4 . . ?
H4CA O4C H4CB 104.4 . . ?
C1C N1C Zn1C 123.5(4) . . ?
C1C N1C C5C 119.2(4) . . ?
C5C N1C Zn1C 117.1(3) . . ?
C6C N2C Zn1C 116.7(3) . . ?
C10C N2C Zn1C 123.6(4) . . ?
C10C N2C C6C 119.6(4) . . ?
N1C C1C C2C 122.4(5) . . ?
N1C C1C C11C 115.0(4) . . ?
C2C C1C C11C 122.6(4) . . ?
C1C C2C H2CA 120.9 . . ?
C3C C2C C1C 118.2(5) . . ?
C3C C2C H2CA 120.9 . . ?
C2C C3C H3C 119.9 . . ?
C2C C3C C4C 120.3(5) . . ?
C4C C3C H3C 119.9 . . ?
C3C C4C H4C 121.1 . . ?
C3C C4C C5C 117.8(5) . . ?
C5C C4C H4C 121.1 . . ?
N1C C5C C4C 122.0(5) . . ?
N1C C5C C6C 115.0(4) . . ?
C4C C5C C6C 123.0(5) . . ?
N2C C6C C5C 114.9(4) . . ?
N2C C6C C7C 121.8(5) . . ?
C7C C6C C5C 123.2(5) . . ?
C6C C7C H7C 121.2 . . ?
C6C C7C C8C 117.6(5) . . ?
C8C C7C H7C 121.2 . . ?
C7C C8C H8C 119.6 . . ?
C9C C8C C7C 120.7(5) . . ?
C9C C8C H8C 119.6 . . ?
C8C C9C H9C 121.0 . . ?
C8C C9C C10C 118.0(5) . . ?
C10C C9C H9C 121.0 . . ?
N2C C10C C9C 122.2(5) . . ?
N2C C10C C13C 115.6(5) . . ?
C9C C10C C13C 122.2(5) . . ?
O1C C11C C1C 109.4(4) . . ?
O1C C11C H11C 109.1 . . ?
O1C C11C C12C 107.9(4) . . ?
C1C C11C H11C 109.1 . . ?
C1C C11C C12C 112.2(4) . . ?
C12C C11C H11C 109.1 . . ?
F1C C12C F3C 107.2(4) . . ?
F1C C12C C11C 112.5(4) . . ?
F2C C12C F1C 106.7(5) . . ?
F2C C12C F3C 107.2(4) . . ?
F2C C12C C11C 111.6(4) . . ?
F3C C12C C11C 111.4(5) . . ?
O2C C13C C10C 109.1(4) . . ?
O2C C13C H13C 109.6 . . ?
O2C C13C C14C 108.2(4) . . ?
C10C C13C H13C 109.6 . . ?
C10C C13C C14C 110.6(4) . . ?
C14C C13C H13C 109.6 . . ?
F4C C14C F5C 107.6(5) . . ?
F4C C14C F6C 106.8(4) . . ?
F4C C14C C13C 112.7(4) . . ?
F5C C14C C13C 110.5(4) . . ?
F6C C14C F5C 107.5(5) . . ?
F6C C14C C13C 111.4(4) . . ?
O2A Zn1A O1A 142.24(12) . . ?
O3A Zn1A O1A 82.15(12) . . ?
O3A Zn1A O2A 86.87(12) . . ?
O3A Zn1A N1A 109.40(14) . . ?
O3A Zn1A N2A 100.76(14) . . ?
O4A Zn1A O1A 77.64(14) . . ?
O4A Zn1A O2A 78.92(13) . . ?
O4A Zn1A O3A 123.83(15) . . ?
O4A Zn1A N1A 110.69(14) . . ?
O4A Zn1A N2A 124.03(16) . . ?
N1A Zn1A O1A 68.67(14) . . ?
N1A Zn1A O2A 148.33(14) . . ?
N2A Zn1A O1A 146.57(14) . . ?
N2A Zn1A O2A 70.99(14) . . ?
N2A Zn1A N1A 79.18(16) . . ?
Zn1A O1A H1A 136(2) . . ?
C11A O1A Zn1A 112.9(3) . . ?
C11A O1A H1A 109(2) . . ?
Zn1A O2A H2A 127(2) . . ?
C13A O2A Zn1A 116.2(3) . . ?
C13A O2A H2A 110.9(10) . . ?
Zn1A O3A H3AA 109.4 . . ?
Zn1A O3A H3AB 109.5 . . ?
H3AA O3A H3AB 104.5 . . ?
Zn1A O4A H4AA 117.0 . . ?
Zn1A O4A H4AB 117.3 . . ?
H4AA O4A H4AB 104.5 . . ?
C1A N1A Zn1A 126.9(3) . . ?
C1A N1A C5A 118.9(4) . . ?
C5A N1A Zn1A 114.1(3) . . ?
C6A N2A Zn1A 114.6(3) . . ?
C10A N2A Zn1A 125.0(3) . . ?
C10A N2A C6A 120.1(4) . . ?
N1A C1A C2A 123.0(5) . . ?
N1A C1A C11A 116.5(4) . . ?
C2A C1A C11A 120.5(4) . . ?
C1A C2A H2AA 120.9 . . ?
C1A C2A C3A 118.1(5) . . ?
C3A C2A H2AA 120.9 . . ?
C2A C3A H3A 120.3 . . ?
C4A C3A C2A 119.5(5) . . ?
C4A C3A H3A 120.3 . . ?
C3A C4A H4A 120.6 . . ?
C5A C4A C3A 118.9(5) . . ?
C5A C4A H4A 120.6 . . ?
N1A C5A C4A 121.5(4) . . ?
N1A C5A C6A 115.8(4) . . ?
C4A C5A C6A 122.7(4) . . ?
N2A C6A C5A 115.5(4) . . ?
N2A C6A C7A 121.3(4) . . ?
C7A C6A C5A 123.2(4) . . ?
C6A C7A H7A 120.7 . . ?
C8A C7A C6A 118.7(5) . . ?
C8A C7A H7A 120.7 . . ?
C7A C8A H8A 119.9 . . ?
C7A C8A C9A 120.2(5) . . ?
C9A C8A H8A 119.9 . . ?
C8A C9A H9A 121.0 . . ?
C8A C9A C10A 117.9(5) . . ?
C10A C9A H9A 121.0 . . ?
N2A C10A C9A 121.7(5) . . ?
N2A C10A C13A 116.6(4) . . ?
C9A C10A C13A 121.6(4) . . ?
O1A C11A C1A 109.1(4) . . ?
O1A C11A H11A 108.6 . . ?
O1A C11A C12A 111.5(4) . . ?
C1A C11A H11A 108.6 . . ?
C1A C11A C12A 110.3(4) . . ?
C12A C11A H11A 108.6 . . ?
F1A C12A F2A 107.3(4) . . ?
F1A C12A C11A 112.7(4) . . ?
F2A C12A C11A 110.5(4) . . ?
F3A C12A F1A 107.9(4) . . ?
F3A C12A F2A 107.6(4) . . ?
F3A C12A C11A 110.7(4) . . ?
O2A C13A C10A 109.9(4) . . ?
O2A C13A H13A 108.5 . . ?
O2A C13A C14A 107.5(4) . . ?
C10A C13A H13A 108.5 . . ?
C10A C13A C14A 113.7(4) . . ?
C14A C13A H13A 108.5 . . ?
F4A C14A F6A 107.4(5) . . ?
F4A C14A C13A 112.8(5) . . ?
F5A C14A F4A 107.6(5) . . ?
F5A C14A F6A 106.7(5) . . ?
F5A C14A C13A 112.3(5) . . ?
F6A C14A C13A 109.8(4) . . ?
O2D Zn1D O1D 141.35(13) . . ?
O3D Zn1D O1D 81.55(13) . . ?
O3D Zn1D O2D 85.68(13) . . ?
O3D Zn1D N1D 108.96(15) . . ?
O3D Zn1D N2D 101.90(14) . . ?
O4D Zn1D O1D 77.96(15) . . ?
O4D Zn1D O2D 79.55(13) . . ?
O4D Zn1D O3D 124.19(16) . . ?
O4D Zn1D N1D 110.74(15) . . ?
O4D Zn1D N2D 122.62(16) . . ?
N1D Zn1D O1D 68.92(15) . . ?
N1D Zn1D O2D 149.35(15) . . ?
N2D Zn1D O1D 147.20(15) . . ?
N2D Zn1D O2D 71.20(14) . . ?
N2D Zn1D N1D 79.33(16) . . ?
Zn1D O1D H1D 133(2) . . ?
C11D O1D Zn1D 113.5(3) . . ?
C11D O1D H1D 107(2) . . ?
Zn1D O2D H2D 123(2) . . ?
C13D O2D Zn1D 114.9(3) . . ?
C13D O2D H2D 112.8(8) . . ?
Zn1D O3D H3DA 109.4 . . ?
Zn1D O3D H3DB 109.4 . . ?
H3DA O3D H3DB 104.5 . . ?
Zn1D O4D H4DA 114.3 . . ?
Zn1D O4D H4DB 116.4 . . ?
H4DA O4D H4DB 104.4 . . ?
C1D N1D Zn1D 126.2(4) . . ?
C1D N1D C5D 120.0(4) . . ?
C5D N1D Zn1D 113.8(3) . . ?
C6D N2D Zn1D 114.7(3) . . ?
C10D N2D Zn1D 125.5(3) . . ?
C10D N2D C6D 119.7(4) . . ?
N1D C1D C2D 121.8(5) . . ?
N1D C1D C11D 117.9(5) . . ?
C2D C1D C11D 120.3(5) . . ?
C1D C2D H2DA 121.2 . . ?
C3D C2D C1D 117.7(5) . . ?
C3D C2D H2DA 121.2 . . ?
C2D C3D H3D 119.5 . . ?
C4D C3D C2D 120.9(5) . . ?
C4D C3D H3D 119.5 . . ?
C3D C4D H4D 120.9 . . ?
C3D C4D C5D 118.1(5) . . ?
C5D C4D H4D 120.9 . . ?
N1D C5D C4D 121.4(5) . . ?
N1D C5D C6D 116.3(4) . . ?
C4D C5D C6D 122.2(5) . . ?
N2D C6D C5D 115.5(4) . . ?
N2D C6D C7D 121.5(5) . . ?
C7D C6D C5D 123.0(5) . . ?
C6D C7D H7D 120.6 . . ?
C8D C7D C6D 118.8(5) . . ?
C8D C7D H7D 120.6 . . ?
C7D C8D H8D 120.1 . . ?
C7D C8D C9D 119.9(5) . . ?
C9D C8D H8D 120.1 . . ?
C8D C9D H9D 120.8 . . ?
C8D C9D C10D 118.5(5) . . ?
C10D C9D H9D 120.8 . . ?
N2D C10D C9D 121.7(5) . . ?
N2D C10D C13D 116.7(4) . . ?
C9D C10D C13D 121.6(4) . . ?
O1D C11D C1D 108.5(4) . . ?
O1D C11D H11D 109.3 . . ?
O1D C11D C12D 111.0(4) . . ?
C1D C11D H11D 109.3 . . ?
C1D C11D C12D 109.5(4) . . ?
C12D C11D H11D 109.3 . . ?
F1D C12D F2D 107.0(4) . . ?
F1D C12D C11D 112.7(4) . . ?
F2D C12D C11D 110.7(5) . . ?
F3D C12D F1D 107.5(5) . . ?
F3D C12D F2D 107.9(4) . . ?
F3D C12D C11D 110.7(5) . . ?
O2D C13D C10D 110.8(4) . . ?
O2D C13D H13D 108.7 . . ?
O2D C13D C14D 107.3(4) . . ?
C10D C13D H13D 108.7 . . ?
C10D C13D C14D 112.6(4) . . ?
C14D C13D H13D 108.7 . . ?
F4D C14D F5D 106.8(4) . . ?
F4D C14D F6D 107.7(5) . . ?
F4D C14D C13D 111.9(4) . . ?
F5D C14D C13D 112.5(5) . . ?
F6D C14D F5D 106.5(4) . . ?
F6D C14D C13D 111.1(4) . . ?
O1J S1J C1J 102.8(4) . . ?
O2J S1J O1J 115.3(4) . . ?
O2J S1J O3J 113.3(4) . . ?
O2J S1J C1J 104.7(4) . . ?
O3J S1J O1J 115.1(3) . . ?
O3J S1J C1J 103.6(4) . . ?
F1J C1J S1J 110.3(6) . . ?
F2J C1J S1J 111.1(6) . . ?
F2J C1J F1J 109.5(8) . . ?
F2J C1J F3J 107.2(8) . . ?
F3J C1J S1J 111.3(6) . . ?
F3J C1J F1J 107.3(7) . . ?
O1L S1L O2L 111.6(12) . . ?
O1L S1L C1L 105.0(12) . . ?
O2L S1L C1L 103.7(12) . . ?
O3L S1L O1L 121.0(14) . . ?
O3L S1L O2L 110.7(14) . . ?
O3L S1L C1L 102.8(12) . . ?
F1L C1L S1L 111.3(17) . . ?
F1L C1L F3L 106.9(16) . . ?
F2L C1L S1L 111.7(16) . . ?
F2L C1L F1L 108.5(18) . . ?
F2L C1L F3L 106.8(17) . . ?
F3L C1L S1L 111.4(16) . . ?
O1G S1G C1G 104.3(3) . . ?
O2G S1G O1G 114.1(3) . . ?
O2G S1G C1G 103.2(3) . . ?
O3G S1G O1G 116.0(3) . . ?
O3G S1G O2G 114.4(3) . . ?
O3G S1G C1G 102.5(3) . . ?
F1G C1G S1G 110.7(6) . . ?
F2G C1G S1G 110.1(5) . . ?
F2G C1G F1G 108.4(6) . . ?
F3G C1G S1G 110.9(5) . . ?
F3G C1G F1G 108.1(6) . . ?
F3G C1G F2G 108.6(7) . . ?
O1M S1M C1M 100(2) . . ?
O2M S1M O1M 102(3) . . ?
O2M S1M O3M 133(3) . . ?
O2M S1M C1M 104(3) . . ?
O3M S1M O1M 107(3) . . ?
O3M S1M C1M 107(3) . . ?
F1M C1M S1M 107(4) . . ?
F1M C1M F2M 113(4) . . ?
F1M C1M F3M 111(4) . . ?
F2M C1M S1M 106(4) . . ?
F2M C1M F3M 111(4) . . ?
F3M C1M S1M 109(4) . . ?
O1I S1I C1I 103.2(2) . . ?
O2I S1I O1I 115.6(2) . . ?
O2I S1I O3I 115.4(3) . . ?
O2I S1I C1I 102.9(2) . . ?
O3I S1I O1I 113.2(2) . . ?
O3I S1I C1I 104.2(3) . . ?
F1I C1I S1I 110.9(4) . . ?
F1I C1I F3I 108.1(4) . . ?
F2I C1I S1I 111.0(4) . . ?
F2I C1I F1I 108.9(4) . . ?
F2I C1I F3I 107.4(4) . . ?
F3I C1I S1I 110.4(3) . . ?
O1K S1K O2K 116.0(2) . . ?
O1K S1K O3K 114.1(2) . . ?
O1K S1K C1K 104.1(3) . . ?
O2K S1K C1K 103.2(3) . . ?
O3K S1K O2K 113.7(2) . . ?
O3K S1K C1K 103.6(3) . . ?
F1K C1K S1K 110.0(4) . . ?
F1K C1K F3K 108.9(5) . . ?
F2K C1K S1K 109.4(4) . . ?
F2K C1K F1K 109.1(5) . . ?
F2K C1K F3K 109.6(5) . . ?
F3K C1K S1K 109.8(4) . . ?
O1F S1F O2F 116.0(2) . . ?
O1F S1F O3F 114.1(2) . . ?
O1F S1F C1F 104.2(2) . . ?
O2F S1F O3F 113.9(2) . . ?
O2F S1F C1F 102.4(2) . . ?
O3F S1F C1F 104.1(3) . . ?
F1F C1F S1F 109.6(4) . . ?
F2F C1F S1F 110.5(4) . . ?
F2F C1F F1F 109.0(5) . . ?
F2F C1F F3F 108.8(5) . . ?
F3F C1F S1F 110.2(4) . . ?
F3F C1F F1F 108.7(4) . . ?
O1H S1H C1H 103.6(3) . . ?
O2H S1H O1H 115.1(3) . . ?
O2H S1H C1H 102.8(3) . . ?
O3H S1H O1H 114.2(2) . . ?
O3H S1H O2H 114.6(3) . . ?
O3H S1H C1H 104.6(3) . . ?
F1H C1H S1H 109.8(4) . . ?
F2H C1H S1H 110.9(5) . . ?
F2H C1H F1H 108.5(6) . . ?
F2H C1H F3H 108.8(5) . . ?
F3H C1H S1H 111.4(4) . . ?
F3H C1H F1H 107.3(5) . . ?
O1E S1E C1E 103.6(2) . . ?
O2E S1E O1E 115.8(2) . . ?
O2E S1E C1E 103.0(2) . . ?
O3E S1E O1E 113.2(2) . . ?
O3E S1E O2E 115.3(3) . . ?
O3E S1E C1E 103.8(3) . . ?
F1E C1E S1E 109.9(4) . . ?
F1E C1E F3E 108.6(5) . . ?
F2E C1E S1E 110.7(4) . . ?
F2E C1E F1E 109.5(5) . . ?
F2E C1E F3E 107.7(5) . . ?
F3E C1E S1E 110.5(4) . . ?
O1FL S1FL O2FL 114.1(2) . . ?
O1FL S1FL O3FL 115.7(3) . . ?
O1FL S1FL C1FL 104.6(3) . . ?
O2FL S1FL C1FL 102.5(3) . . ?
O3FL S1FL O2FL 114.8(3) . . ?
O3FL S1FL C1FL 102.8(2) . . ?
F1FL C1FL S1FL 111.4(4) . . ?
F1FL C1FL F3FL 108.1(5) . . ?
F2FL C1FL S1FL 111.4(4) . . ?
F2FL C1FL F1FL 107.7(5) . . ?
F2FL C1FL F3FL 108.0(5) . . ?
F3FL C1FL S1FL 110.2(5) . . ?
H1NA O1N H1NB 104.5 . . ?

loop_
_geom_bond_atom_site_label_1
_geom_bond_atom_site_label_2
_geom_bond_distance
_geom_bond_site_symmetry_2
_geom_bond_publ_flag
Zn1B O1B 2.257(4) . ?
Zn1B O2B 2.251(3) . ?
Zn1B O3B 2.022(3) . ?
Zn1B O4B 2.034(3) . ?
Zn1B N1B 2.146(4) . ?
Zn1B N2B 2.144(4) . ?
F1B C12B 1.331(7) . ?
F2B C12B 1.334(7) . ?
F3B C12B 1.322(8) . ?
F4B C14B 1.333(6) . ?
F5B C14B 1.339(7) . ?
F6B C14B 1.325(7) . ?
O1B H1B 0.879(13) . ?
O1B C11B 1.401(7) . ?
O2B C13B 1.401(6) . ?
O2B H2B 0.99(8) . ?
O3B H3BA 0.8515 . ?
O3B H3BB 0.8506 . ?
O4B H4BA 0.8523 . ?
O4B H4BB 0.8527 . ?
N1B C1B 1.322(7) . ?
N1B C5B 1.338(7) . ?
N2B C6B 1.345(6) . ?
N2B C10B 1.343(6) . ?
C1B C2B 1.398(8) . ?
C1B C11B 1.528(8) . ?
C2B H2BA 0.9500 . ?
C2B C3B 1.383(9) . ?
C3B H3B 0.9500 . ?
C3B C4B 1.381(8) . ?
C4B H4B 0.9500 . ?
C4B C5B 1.388(8) . ?
C5B C6B 1.488(6) . ?
C6B C7B 1.389(7) . ?
C7B H7B 0.9500 . ?
C7B C8B 1.382(8) . ?
C8B H8B 0.9500 . ?
C8B C9B 1.384(8) . ?
C9B H9B 0.9500 . ?
C9B C10B 1.385(8) . ?
C10B C13B 1.510(7) . ?
C11B H11B 1.0000 . ?
C11B C12B 1.535(7) . ?
C13B H13B 1.0000 . ?
C13B C14B 1.525(7) . ?
Zn1C O1C 2.226(3) . ?
Zn1C O2C 2.239(4) . ?
Zn1C O3C 2.028(3) . ?
Zn1C O4C 2.018(3) . ?
Zn1C N1C 2.137(4) . ?
Zn1C N2C 2.125(4) . ?
F1C C12C 1.335(6) . ?
F2C C12C 1.332(7) . ?
F3C C12C 1.343(7) . ?
F4C C14C 1.328(6) . ?
F5C C14C 1.342(7) . ?
F6C C14C 1.333(7) . ?
O1C H1C 0.8400 . ?
O1C C11C 1.404(6) . ?
O2C H2C 0.81(7) . ?
O2C C13C 1.409(6) . ?
O3C H3CA 0.8528 . ?
O3C H3CB 0.8531 . ?
O4C H4CA 0.8527 . ?
O4C H4CB 0.8525 . ?
N1C C1C 1.334(6) . ?
N1C C5C 1.339(7) . ?
N2C C6C 1.360(7) . ?
N2C C10C 1.323(7) . ?
C1C C2C 1.383(7) . ?
C1C C11C 1.515(7) . ?
C2C H2CA 0.9500 . ?
C2C C3C 1.379(8) . ?
C3C H3C 0.9500 . ?
C3C C4C 1.381(8) . ?
C4C H4C 0.9500 . ?
C4C C5C 1.395(7) . ?
C5C C6C 1.488(7) . ?
C6C C7C 1.386(7) . ?
C7C H7C 0.9500 . ?
C7C C8C 1.389(8) . ?
C8C H8C 0.9500 . ?
C8C C9C 1.380(9) . ?
C9C H9C 0.9500 . ?
C9C C10C 1.391(8) . ?
C10C C13C 1.527(7) . ?
C11C H11C 1.0000 . ?
C11C C12C 1.523(7) . ?
C13C H13C 1.0000 . ?
C13C C14C 1.532(7) . ?
Zn1A O1A 2.483(4) . ?
Zn1A O2A 2.368(3) . ?
Zn1A O3A 1.975(3) . ?
Zn1A O4A 1.953(3) . ?
Zn1A N1A 2.101(4) . ?
Zn1A N2A 2.087(4) . ?
F1A C12A 1.334(6) . ?
F2A C12A 1.342(6) . ?
F3A C12A 1.329(6) . ?
F4A C14A 1.323(7) . ?
F5A C14A 1.323(7) . ?
F6A C14A 1.344(7) . ?
O1A H1A 0.872(13) . ?
O1A C11A 1.397(6) . ?
O2A H2A 0.877(13) . ?
O2A C13A 1.403(6) . ?
O3A H3AA 0.8509 . ?
O3A H3AB 0.8507 . ?
O4A H4AA 0.8496 . ?
O4A H4AB 0.8497 . ?
N1A C1A 1.331(6) . ?
N1A C5A 1.357(6) . ?
N2A C6A 1.354(6) . ?
N2A C10A 1.325(6) . ?
C1A C2A 1.375(7) . ?
C1A C11A 1.525(6) . ?
C2A H2AA 0.9500 . ?
C2A C3A 1.395(7) . ?
C3A H3A 0.9500 . ?
C3A C4A 1.383(7) . ?
C4A H4A 0.9500 . ?
C4A C5A 1.383(7) . ?
C5A C6A 1.488(7) . ?
C6A C7A 1.384(7) . ?
C7A H7A 0.9500 . ?
C7A C8A 1.380(7) . ?
C8A H8A 0.9500 . ?
C8A C9A 1.387(8) . ?
C9A H9A 0.9500 . ?
C9A C10A 1.403(7) . ?
C10A C13A 1.521(7) . ?
C11A H11A 1.0000 . ?
C11A C12A 1.544(6) . ?
C13A H13A 1.0000 . ?
C13A C14A 1.524(7) . ?
Zn1D O1D 2.475(4) . ?
Zn1D O2D 2.393(3) . ?
Zn1D O3D 1.973(3) . ?
Zn1D O4D 1.948(4) . ?
Zn1D N1D 2.105(4) . ?
Zn1D N2D 2.082(4) . ?
F1D C12D 1.327(7) . ?
F2D C12D 1.343(6) . ?
F3D C12D 1.326(6) . ?
F4D C14D 1.327(6) . ?
F5D C14D 1.353(6) . ?
F6D C14D 1.333(6) . ?
O1D H1D 0.881(13) . ?
O1D C11D 1.402(6) . ?
O2D H2D 0.881(13) . ?
O2D C13D 1.403(6) . ?
O3D H3DA 0.8508 . ?
O3D H3DB 0.8498 . ?
O4D H4DA 0.8507 . ?
O4D H4DB 0.8501 . ?
N1D C1D 1.327(7) . ?
N1D C5D 1.347(7) . ?
N2D C6D 1.352(6) . ?
N2D C10D 1.328(6) . ?
C1D C2D 1.400(7) . ?
C1D C11D 1.509(8) . ?
C2D H2DA 0.9500 . ?
C2D C3D 1.382(8) . ?
C3D H3D 0.9500 . ?
C3D C4D 1.372(8) . ?
C4D H4D 0.9500 . ?
C4D C5D 1.396(7) . ?
C5D C6D 1.490(7) . ?
C6D C7D 1.387(7) . ?
C7D H7D 0.9500 . ?
C7D C8D 1.377(8) . ?
C8D H8D 0.9500 . ?
C8D C9D 1.382(8) . ?
C9D H9D 0.9500 . ?
C9D C10D 1.397(7) . ?
C10D C13D 1.519(7) . ?
C11D H11D 1.0000 . ?
C11D C12D 1.546(7) . ?
C13D H13D 1.0000 . ?
C13D C14D 1.522(7) . ?
S1J O1J 1.438(5) . ?
S1J O2J 1.429(7) . ?
S1J O3J 1.432(6) . ?
S1J C1J 1.802(9) . ?
F1J C1J 1.332(9) . ?
F2J C1J 1.316(10) . ?
F3J C1J 1.325(9) . ?
S1L O1L 1.438(16) . ?
S1L O2L 1.460(18) . ?
S1L O3L 1.403(18) . ?
S1L C1L 1.82(2) . ?
F1L C1L 1.326(19) . ?
F2L C1L 1.311(19) . ?
F3L C1L 1.331(19) . ?
S1G O1G 1.445(5) . ?
S1G O2G 1.442(5) . ?
S1G O3G 1.439(5) . ?
S1G C1G 1.821(8) . ?
F1G C1G 1.324(8) . ?
F2G C1G 1.323(9) . ?
F3G C1G 1.319(9) . ?
S1M O1M 1.42(5) . ?
S1M O2M 1.37(5) . ?
S1M O3M 1.39(5) . ?
S1M C1M 1.93(8) . ?
F1M C1M 1.26(4) . ?
F2M C1M 1.26(4) . ?
F3M C1M 1.27(4) . ?
S1I O1I 1.447(4) . ?
S1I O2I 1.436(4) . ?
S1I O3I 1.440(4) . ?
S1I C1I 1.828(5) . ?
F1I C1I 1.324(6) . ?
F2I C1I 1.320(6) . ?
F3I C1I 1.338(6) . ?
S1K O1K 1.440(4) . ?
S1K O2K 1.446(4) . ?
S1K O3K 1.444(4) . ?
S1K C1K 1.843(6) . ?
F1K C1K 1.316(8) . ?
F2K C1K 1.314(7) . ?
F3K C1K 1.328(8) . ?
S1F O1F 1.447(4) . ?
S1F O2F 1.449(3) . ?
S1F O3F 1.449(4) . ?
S1F C1F 1.829(5) . ?
F1F C1F 1.330(7) . ?
F2F C1F 1.320(6) . ?
F3F C1F 1.329(6) . ?
S1H O1H 1.449(4) . ?
S1H O2H 1.442(4) . ?
S1H O3H 1.440(4) . ?
S1H C1H 1.831(6) . ?
F1H C1H 1.336(8) . ?
F2H C1H 1.312(8) . ?
F3H C1H 1.319(7) . ?
S1E O1E 1.444(4) . ?
S1E O2E 1.442(4) . ?
S1E O3E 1.440(4) . ?
S1E C1E 1.840(6) . ?
F1E C1E 1.323(7) . ?
F2E C1E 1.319(7) . ?
F3E C1E 1.330(6) . ?
S1FL O1FL 1.440(4) . ?
S1FL O2FL 1.454(4) . ?
S1FL O3FL 1.443(4) . ?
S1FL C1FL 1.830(6) . ?
F1FL C1FL 1.319(7) . ?
F2FL C1FL 1.310(7) . ?
F3FL C1FL 1.331(8) . ?
O1N H1NA 0.8699 . ?
O1N H1NB 0.8703 . ?

loop_
_geom_hbond_atom_site_label_D
_geom_hbond_atom_site_label_H
_geom_hbond_atom_site_label_A
_geom_hbond_distance_DH
_geom_hbond_distance_HA
_geom_hbond_distance_DA
_geom_hbond_angle_DHA
_geom_hbond_site_symmetry_A
_geom_hbond_publ_flag
O1B H1B O1FL 0.879(13) 1.86(2) 2.699(5) 160(5) 2_647 yes
O3B H3BA O2K 0.85 1.89 2.736(5) 170.7 . yes
O3B H3BB O1G 0.85 2.27 2.794(6) 119.8 2_647 yes
O3B H3BB O2M 0.85 2.26 2.96(5) 139.8 2_647 yes
O3B H3BB O1I 0.85 2.27 2.907(5) 131.4 . yes
O4B H4BA O3G 0.85 1.92 2.740(7) 161.0 . yes
O4B H4BA O1M 0.85 1.91 2.63(4) 141.4 . yes
O4B H4BB O3FL 0.85 1.95 2.795(6) 172.3 . yes
O1C H1C O3J 0.84 1.83 2.608(6) 154.1 2_646 yes
O1C H1C O1N 0.84 1.85 2.66(2) 161.4 2_646 yes
O2C H2C O3H 0.81(7) 1.91(6) 2.688(6) 161(6) 1_545 yes
O3C H3CA O1J 0.85 1.92 2.754(7) 164.4 . yes
O3C H3CA O2L 0.85 1.84 2.55(2) 139.6 . yes
O3C H3CB O2H 0.85 1.92 2.770(6) 172.9 2_646 yes
O4C H4CA O2F 0.85 1.87 2.699(5) 162.4 2_646 yes
O4C H4CB O2J 0.85 2.28 2.853(7) 124.4 2_646 yes
O4C H4CB O3L 0.85 2.14 2.840(18) 138.9 2_646 yes
O4C H4CB O1E 0.85 2.39 2.933(5) 122.4 2_646 yes
O1A H1A O1K 0.872(13) 1.87(2) 2.724(5) 166(5) 1_565 yes
O2A H2A O3K 0.877(13) 1.96(3) 2.719(5) 143(3) 2_757 yes
O3A H3AA O1I 0.85 1.86 2.706(5) 177.3 1_565 yes
O3A H3AB O2FL 0.85 1.95 2.744(5) 153.9 2_657 yes
O1D H1D O1F 0.881(13) 1.862(15) 2.732(5) 169(3) . yes
O2D H2D O3F 0.881(13) 1.95(3) 2.728(5) 147(4) 2_746 yes
O3D H3DA O1E 0.85 1.86 2.707(5) 175.9 . yes
O3D H3DB O1H 0.85 1.97 2.764(5) 155.0 2_646 yes
C7D H7D O2F 0.95 2.55 3.412(6) 150.9 1_545 yes
O2B H2B O2G 0.99(8) 1.76(8) 2.642(6) 147(7) 2_647 yes

loop_
_geom_torsion_atom_site_label_1
_geom_torsion_atom_site_label_2
_geom_torsion_atom_site_label_3
_geom_torsion_atom_site_label_4
_geom_torsion
_geom_torsion_site_symmetry_1
_geom_torsion_site_symmetry_2
_geom_torsion_site_symmetry_3
_geom_torsion_site_symmetry_4
_geom_torsion_publ_flag
Zn1B O1B C11B C1B 0.1(5) . . . . ?
Zn1B O1B C11B C12B -122.3(4) . . . . ?
Zn1B O2B C13B C10B -6.9(5) . . . . ?
Zn1B O2B C13B C14B -129.7(3) . . . . ?
Zn1B N1B C1B C2B 178.2(4) . . . . ?
Zn1B N1B C1B C11B -0.7(6) . . . . ?
Zn1B N1B C5B C4B -177.7(4) . . . . ?
Zn1B N1B C5B C6B 1.0(5) . . . . ?
Zn1B N2B C6B C5B 0.7(5) . . . . ?
Zn1B N2B C6B C7B -179.4(4) . . . . ?
Zn1B N2B C10B C9B -179.5(4) . . . . ?
Zn1B N2B C10B C13B -1.8(5) . . . . ?
O1B C11B C12B F1B 66.7(6) . . . . ?
O1B C11B C12B F2B -51.9(6) . . . . ?
O1B C11B C12B F3B -173.3(5) . . . . ?
O2B C13B C14B F4B 65.5(6) . . . . ?
O2B C13B C14B F5B -174.9(4) . . . . ?
O2B C13B C14B F6B -54.4(6) . . . . ?
N1B C1B C2B C3B -1.3(8) . . . . ?
N1B C1B C11B O1B 0.4(6) . . . . ?
N1B C1B C11B C12B 121.0(5) . . . . ?
N1B C5B C6B N2B -1.2(6) . . . . ?
N1B C5B C6B C7B 178.9(4) . . . . ?
N2B C6B C7B C8B -1.6(7) . . . . ?
N2B C10B C13B O2B 5.4(6) . . . . ?
N2B C10B C13B C14B 125.8(5) . . . . ?
C1B N1B C5B C4B -0.3(7) . . . . ?
C1B N1B C5B C6B 178.5(4) . . . . ?
C1B C2B C3B C4B 1.0(9) . . . . ?
C1B C11B C12B F1B -54.6(7) . . . . ?
C1B C11B C12B F2B -173.2(5) . . . . ?
C1B C11B C12B F3B 65.4(6) . . . . ?
C2B C1B C11B O1B -178.6(5) . . . . ?
C2B C1B C11B C12B -58.0(7) . . . . ?
C2B C3B C4B C5B -0.4(8) . . . . ?
C3B C4B C5B N1B 0.0(8) . . . . ?
C3B C4B C5B C6B -178.7(5) . . . . ?
C4B C5B C6B N2B 177.6(4) . . . . ?
C4B C5B C6B C7B -2.3(7) . . . . ?
C5B N1B C1B C2B 1.0(7) . . . . ?
C5B N1B C1B C11B -178.0(4) . . . . ?
C5B C6B C7B C8B 178.3(5) . . . . ?
C6B N2B C10B C9B -0.3(7) . . . . ?
C6B N2B C10B C13B 177.3(4) . . . . ?
C6B C7B C8B C9B 0.8(8) . . . . ?
C7B C8B C9B C10B 0.2(8) . . . . ?
C8B C9B C10B N2B -0.4(8) . . . . ?
C8B C9B C10B C13B -177.9(5) . . . . ?
C9B C10B C13B O2B -176.9(4) . . . . ?
C9B C10B C13B C14B -56.5(6) . . . . ?
C10B N2B C6B C5B -178.5(4) . . . . ?
C10B N2B C6B C7B 1.4(7) . . . . ?
C10B C13B C14B F4B -55.5(6) . . . . ?
C10B C13B C14B F5B 64.2(6) . . . . ?
C10B C13B C14B F6B -175.4(4) . . . . ?
C11B C1B C2B C3B 177.6(5) . . . . ?
Zn1C O1C C11C C1C 1.9(5) . . . . ?
Zn1C O1C C11C C12C -120.5(4) . . . . ?
Zn1C O2C C13C C10C -4.1(5) . . . . ?
Zn1C O2C C13C C14C -124.4(4) . . . . ?
Zn1C N1C C1C C2C -175.6(4) . . . . ?
Zn1C N1C C1C C11C 2.8(5) . . . . ?
Zn1C N1C C5C C4C 177.1(4) . . . . ?
Zn1C N1C C5C C6C -2.4(5) . . . . ?
Zn1C N2C C6C C5C 2.4(5) . . . . ?
Zn1C N2C C6C C7C -176.4(3) . . . . ?
Zn1C N2C C10C C9C 177.5(4) . . . . ?
Zn1C N2C C10C C13C -2.5(6) . . . . ?
O1C C11C C12C F1C 65.3(6) . . . . ?
O1C C11C C12C F2C -54.5(5) . . . . ?
O1C C11C C12C F3C -174.4(4) . . . . ?
O2C C13C C14C F4C 69.1(6) . . . . ?
O2C C13C C14C F5C -170.4(4) . . . . ?
O2C C13C C14C F6C -50.9(6) . . . . ?
N1C C1C C2C C3C -1.1(7) . . . . ?
N1C C1C C11C O1C -2.8(6) . . . . ?
N1C C1C C11C C12C 116.9(5) . . . . ?
N1C C5C C6C N2C 0.0(6) . . . . ?
N1C C5C C6C C7C 178.7(4) . . . . ?
N2C C6C C7C C8C 0.1(7) . . . . ?
N2C C10C C13C O2C 4.1(6) . . . . ?
N2C C10C C13C C14C 123.0(5) . . . . ?
C1C N1C C5C C4C 1.5(7) . . . . ?
C1C N1C C5C C6C -178.0(4) . . . . ?
C1C C2C C3C C4C 1.5(8) . . . . ?
C1C C11C C12C F1C -55.3(6) . . . . ?
C1C C11C C12C F2C -175.1(4) . . . . ?
C1C C11C C12C F3C 65.0(5) . . . . ?
C2C C1C C11C O1C 175.6(4) . . . . ?
C2C C1C C11C C12C -64.7(6) . . . . ?
C2C C3C C4C C5C -0.4(8) . . . . ?
C3C C4C C5C N1C -1.1(7) . . . . ?
C3C C4C C5C C6C 178.3(4) . . . . ?
C4C C5C C6C N2C -179.4(4) . . . . ?
C4C C5C C6C C7C -0.7(7) . . . . ?
C5C N1C C1C C2C -0.3(7) . . . . ?
C5C N1C C1C C11C 178.1(4) . . . . ?
C5C C6C C7C C8C -178.6(4) . . . . ?
C6C N2C C10C C9C 2.4(7) . . . . ?
C6C N2C C10C C13C -177.6(4) . . . . ?
C6C C7C C8C C9C -0.6(8) . . . . ?
C7C C8C C9C C10C 1.9(8) . . . . ?
C8C C9C C10C N2C -2.9(8) . . . . ?
C8C C9C C10C C13C 177.1(5) . . . . ?
C9C C10C C13C O2C -175.9(4) . . . . ?
C9C C10C C13C C14C -57.0(6) . . . . ?
C10C N2C C6C C5C 177.8(4) . . . . ?
C10C N2C C6C C7C -0.9(7) . . . . ?
C10C C13C C14C F4C -50.3(6) . . . . ?
C10C C13C C14C F5C 70.1(6) . . . . ?
C10C C13C C14C F6C -170.4(4) . . . . ?
C11C C1C C2C C3C -179.5(5) . . . . ?
Zn1A O1A C11A C1A 25.4(4) . . . . ?
Zn1A O1A C11A C12A -96.7(4) . . . . ?
Zn1A O2A C13A C10A 3.9(5) . . . . ?
Zn1A O2A C13A C14A -120.3(4) . . . . ?
Zn1A N1A C1A C2A 177.1(3) . . . . ?
Zn1A N1A C1A C11A -3.0(6) . . . . ?
Zn1A N1A C5A C4A -176.3(3) . . . . ?
Zn1A N1A C5A C6A 3.6(5) . . . . ?
Zn1A N2A C6A C5A 10.2(5) . . . . ?
Zn1A N2A C6A C7A -170.3(3) . . . . ?
Zn1A N2A C10A C9A 169.7(3) . . . . ?
Zn1A N2A C10A C13A -13.3(5) . . . . ?
O1A C11A C12A F1A 63.7(5) . . . . ?
O1A C11A C12A F2A -56.3(5) . . . . ?
O1A C11A C12A F3A -175.3(4) . . . . ?
O2A C13A C14A F4A 61.9(6) . . . . ?
O2A C13A C14A F5A -176.3(5) . . . . ?
O2A C13A C14A F6A -57.8(6) . . . . ?
N1A C1A C2A C3A -1.0(7) . . . . ?
N1A C1A C11A O1A -17.0(6) . . . . ?
N1A C1A C11A C12A 105.8(5) . . . . ?
N1A C5A C6A N2A -9.3(6) . . . . ?
N1A C5A C6A C7A 171.3(4) . . . . ?
N2A C6A C7A C8A -0.7(6) . . . . ?
N2A C10A C13A O2A 4.7(6) . . . . ?
N2A C10A C13A C14A 125.3(5) . . . . ?
C1A N1A C5A C4A 1.8(6) . . . . ?
C1A N1A C5A C6A -178.3(4) . . . . ?
C1A C2A C3A C4A 1.9(7) . . . . ?
C1A C11A C12A F1A -57.6(5) . . . . ?
C1A C11A C12A F2A -177.6(4) . . . . ?
C1A C11A C12A F3A 63.4(5) . . . . ?
C2A C1A C11A O1A 163.0(4) . . . . ?
C2A C1A C11A C12A -74.3(6) . . . . ?
C2A C3A C4A C5A -1.0(7) . . . . ?
C3A C4A C5A N1A -0.9(7) . . . . ?
C3A C4A C5A C6A 179.2(4) . . . . ?
C4A C5A C6A N2A 170.7(4) . . . . ?
C4A C5A C6A C7A -8.8(7) . . . . ?
C5A N1A C1A C2A -0.8(7) . . . . ?
C5A N1A C1A C11A 179.2(4) . . . . ?
C5A C6A C7A C8A 178.7(4) . . . . ?
C6A N2A C10A C9A -3.0(6) . . . . ?
C6A N2A C10A C13A 174.0(4) . . . . ?
C6A C7A C8A C9A -1.8(7) . . . . ?
C7A C8A C9A C10A 1.8(7) . . . . ?
C8A C9A C10A N2A 0.6(7) . . . . ?
C8A C9A C10A C13A -176.3(4) . . . . ?
C9A C10A C13A O2A -178.2(4) . . . . ?
C9A C10A C13A C14A -57.7(6) . . . . ?
C10A N2A C6A C5A -176.4(4) . . . . ?
C10A N2A C6A C7A 3.1(6) . . . . ?
C10A C13A C14A F4A -59.9(6) . . . . ?
C10A C13A C14A F5A 61.9(6) . . . . ?
C10A C13A C14A F6A -179.6(5) . . . . ?
C11A C1A C2A C3A 179.0(4) . . . . ?
Zn1D O1D C11D C1D 24.0(5) . . . . ?
Zn1D O1D C11D C12D -96.4(4) . . . . ?
Zn1D O2D C13D C10D 7.3(4) . . . . ?
Zn1D O2D C13D C14D -116.0(3) . . . . ?
Zn1D N1D C1D C2D -178.4(4) . . . . ?
Zn1D N1D C1D C11D 1.6(6) . . . . ?
Zn1D N1D C5D C4D -179.6(4) . . . . ?
Zn1D N1D C5D C6D 1.9(5) . . . . ?
Zn1D N2D C6D C5D 6.6(5) . . . . ?
Zn1D N2D C6D C7D -173.3(3) . . . . ?
Zn1D N2D C10D C9D 174.5(3) . . . . ?
Zn1D N2D C10D C13D -7.5(6) . . . . ?
O1D C11D C12D F1D 64.2(6) . . . . ?
O1D C11D C12D F2D -55.7(6) . . . . ?
O1D C11D C12D F3D -175.3(4) . . . . ?
O2D C13D C14D F4D 59.9(5) . . . . ?
O2D C13D C14D F5D -179.8(4) . . . . ?
O2D C13D C14D F6D -60.6(5) . . . . ?
N1D C1D C2D C3D -1.9(8) . . . . ?
N1D C1D C11D O1D -18.4(6) . . . . ?
N1D C1D C11D C12D 102.9(5) . . . . ?
N1D C5D C6D N2D -5.8(6) . . . . ?
N1D C5D C6D C7D 174.2(4) . . . . ?
N2D C6D C7D C8D -2.3(7) . . . . ?
N2D C10D C13D O2D -1.0(6) . . . . ?
N2D C10D C13D C14D 119.1(5) . . . . ?
C1D N1D C5D C4D 1.0(7) . . . . ?
C1D N1D C5D C6D -177.5(4) . . . . ?
C1D C2D C3D C4D 1.0(8) . . . . ?
C1D C11D C12D F1D -55.6(6) . . . . ?
C1D C11D C12D F2D -175.5(4) . . . . ?
C1D C11D C12D F3D 64.9(6) . . . . ?
C2D C1D C11D O1D 161.6(5) . . . . ?
C2D C1D C11D C12D -77.2(6) . . . . ?
C2D C3D C4D C5D 0.8(8) . . . . ?
C3D C4D C5D N1D -1.9(7) . . . . ?
C3D C4D C5D C6D 176.5(4) . . . . ?
C4D C5D C6D N2D 175.8(4) . . . . ?
C4D C5D C6D C7D -4.3(7) . . . . ?
C5D N1D C1D C2D 0.9(7) . . . . ?
C5D N1D C1D C11D -179.1(4) . . . . ?
C5D C6D C7D C8D 177.7(4) . . . . ?
C6D N2D C10D C9D -0.9(6) . . . . ?
C6D N2D C10D C13D 177.0(4) . . . . ?
C6D C7D C8D C9D 0.3(7) . . . . ?
C7D C8D C9D C10D 1.3(7) . . . . ?
C8D C9D C10D N2D -1.0(7) . . . . ?
C8D C9D C10D C13D -178.9(4) . . . . ?
C9D C10D C13D O2D 177.0(4) . . . . ?
C9D C10D C13D C14D -62.9(6) . . . . ?
C10D N2D C6D C5D -177.4(4) . . . . ?
C10D N2D C6D C7D 2.6(6) . . . . ?
C10D C13D C14D F4D -62.3(6) . . . . ?
C10D C13D C14D F5D 58.0(6) . . . . ?
C10D C13D C14D F6D 177.3(4) . . . . ?
C11D C1D C2D C3D 178.1(5) . . . . ?
O1J S1J C1J F1J 59.5(7) . . . . ?
O1J S1J C1J F2J -62.0(7) . . . . ?
O1J S1J C1J F3J 178.6(6) . . . . ?
O2J S1J C1J F1J -61.3(7) . . . . ?
O2J S1J C1J F2J 177.1(6) . . . . ?
O2J S1J C1J F3J 57.7(7) . . . . ?
O3J S1J C1J F1J 179.7(6) . . . . ?
O3J S1J C1J F2J 58.1(7) . . . . ?
O3J S1J C1J F3J -61.2(7) . . . . ?
O1L S1L C1L F1L -57.4(18) . . . . ?
O1L S1L C1L F2L 64.0(18) . . . . ?
O1L S1L C1L F3L -176.6(16) . . . . ?
O2L S1L C1L F1L -174.7(16) . . . . ?
O2L S1L C1L F2L -53.2(18) . . . . ?
O2L S1L C1L F3L 66.2(17) . . . . ?
O3L S1L C1L F1L 70.0(18) . . . . ?
O3L S1L C1L F2L -168.5(17) . . . . ?
O3L S1L C1L F3L -49.1(18) . . . . ?
O1G S1G C1G F1G 59.2(6) . . . . ?
O1G S1G C1G F2G -60.6(6) . . . . ?
O1G S1G C1G F3G 179.2(5) . . . . ?
O2G S1G C1G F1G -60.3(5) . . . . ?
O2G S1G C1G F2G 179.9(5) . . . . ?
O2G S1G C1G F3G 59.6(6) . . . . ?
O3G S1G C1G F1G -179.4(5) . . . . ?
O3G S1G C1G F2G 60.8(5) . . . . ?
O3G S1G C1G F3G -59.5(6) . . . . ?
O1I S1I C1I F1I 53.2(4) . . . . ?
O1I S1I C1I F2I -68.0(4) . . . . ?
O1I S1I C1I F3I 173.1(4) . . . . ?
O2I S1I C1I F1I -67.4(4) . . . . ?
O2I S1I C1I F2I 171.4(4) . . . . ?
O2I S1I C1I F3I 52.4(4) . . . . ?
O3I S1I C1I F1I 171.7(4) . . . . ?
O3I S1I C1I F2I 50.5(4) . . . . ?
O3I S1I C1I F3I -68.5(4) . . . . ?
O1K S1K C1K F1K 59.8(5) . . . . ?
O1K S1K C1K F2K -60.0(5) . . . . ?
O1K S1K C1K F3K 179.6(4) . . . . ?
O2K S1K C1K F1K -61.8(5) . . . . ?
O2K S1K C1K F2K 178.4(4) . . . . ?
O2K S1K C1K F3K 58.1(5) . . . . ?
O3K S1K C1K F1K 179.4(4) . . . . ?
O3K S1K C1K F2K 59.6(5) . . . . ?
O3K S1K C1K F3K -60.7(5) . . . . ?
O1F S1F C1F F1F 54.6(4) . . . . ?
O1F S1F C1F F2F -65.5(5) . . . . ?
O1F S1F C1F F3F 174.2(4) . . . . ?
O2F S1F C1F F1F -66.6(4) . . . . ?
O2F S1F C1F F2F 173.2(4) . . . . ?
O2F S1F C1F F3F 52.9(4) . . . . ?
O3F S1F C1F F1F 174.5(4) . . . . ?
O3F S1F C1F F2F 54.3(5) . . . . ?
O3F S1F C1F F3F -66.0(4) . . . . ?
O1H S1H C1H F1H 56.1(5) . . . . ?
O1H S1H C1H F2H -63.7(5) . . . . ?
O1H S1H C1H F3H 174.9(4) . . . . ?
O2H S1H C1H F1H -64.0(5) . . . . ?
O2H S1H C1H F2H 176.1(5) . . . . ?
O2H S1H C1H F3H 54.7(5) . . . . ?
O3H S1H C1H F1H 176.0(5) . . . . ?
O3H S1H C1H F2H 56.1(5) . . . . ?
O3H S1H C1H F3H -65.3(5) . . . . ?
O1E S1E C1E F1E 53.4(4) . . . . ?
O1E S1E C1E F2E -67.6(4) . . . . ?
O1E S1E C1E F3E 173.2(4) . . . . ?
O2E S1E C1E F1E -67.6(4) . . . . ?
O2E S1E C1E F2E 171.4(4) . . . . ?
O2E S1E C1E F3E 52.2(4) . . . . ?
O3E S1E C1E F1E 171.9(4) . . . . ?
O3E S1E C1E F2E 50.8(4) . . . . ?
O3E S1E C1E F3E -68.3(4) . . . . ?
O1FL S1FL C1FL F1FL 63.3(5) . . . . ?
O1FL S1FL C1FL F2FL -56.9(5) . . . . ?
O1FL S1FL C1FL F3FL -176.7(4) . . . . ?
O2FL S1FL C1FL F1FL -56.1(5) . . . . ?
O2FL S1FL C1FL F2FL -176.3(4) . . . . ?
O2FL S1FL C1FL F3FL 64.0(4) . . . . ?
O3FL S1FL C1FL F1FL -175.5(5) . . . . ?
O3FL S1FL C1FL F2FL 64.3(5) . . . . ?
O3FL S1FL C1FL F3FL -55.4(5) . . . . ?
